data_1571077
loop_
_publ_author_name
'Liu, Shihua'
'Li, Yinwu'
'Lin, Jieli'
'Ke, Zhuofeng'
'Gr&#xfc;tzmacher, Hansj&#xf6;rg'
'Su, Cheng-Yong'
'Li, Zhongshu'

_publ_section_title
;
 Sequential radical and cationic reactivity at separated sites within one
 molecule in solution.
;
_journal_issue 14
_journal_name_full 'Chemical science'
_journal_page_first 5376
_journal_page_last 5384
_journal_paper_doi 10.1039/d4sc00201f
_journal_volume 15
_journal_year 2024
_chemical_formula_moiety 'C75 H95 N4 O2 P2 S, C32 H12 B F24'
_chemical_formula_sum 'C107 H107 B F24 N4 O2 P2 S'
_chemical_formula_weight 2041.77
_space_group_crystal_system triclinic
_space_group_IT_number 2
_space_group_name_Hall '-P 1'
_space_group_name_H-M_alt 'P -1'
_atom_sites_solution_hydrogens geom
_atom_sites_solution_primary dual
_audit_creation_date 2022-10-25
_audit_creation_method
;
Olex2 1.5
(compiled 2021.12.09 svn.r5202d8cf for OlexSys, GUI svn.r6439)
;
_audit_update_record
;
2022-10-25 deposited with the CCDC.	2024-03-01 downloaded from the CCDC.
;
_cell_angle_alpha 103.6170(10)
_cell_angle_beta 108.0100(10)
_cell_angle_gamma 91.8250(10)
_cell_formula_units_Z 2
_cell_length_a 15.1726(2)
_cell_length_b 16.6364(2)
_cell_length_c 21.9306(2)
_cell_measurement_reflns_used 27000
_cell_measurement_temperature 149.98(10)
_cell_measurement_theta_max 73.9890
_cell_measurement_theta_min 2.7800
_cell_volume 5083.56(11)
_computing_cell_refinement 'CrysAlisPro 1.171.39.28b (Rigaku OD, 2015)'
_computing_data_collection 'CrysAlisPro 1.171.39.28b (Rigaku OD, 2015)'
_computing_data_reduction 'CrysAlisPro 1.171.39.28b (Rigaku OD, 2015)'
_computing_molecular_graphics 'Olex2 1.5 (Dolomanov et al., 2009)'
_computing_publication_material 'Olex2 1.5 (Dolomanov et al., 2009)'
_computing_structure_refinement 'SHELXL 2014/7 (Sheldrick, 2015)'
_computing_structure_solution 'SHELXT 2014/5 (Sheldrick, 2014)'
_diffrn_ambient_environment N~2~
_diffrn_ambient_temperature 149.98(10)
_diffrn_detector 'CCD plate'
_diffrn_measured_fraction_theta_full 0.996
_diffrn_measured_fraction_theta_max 0.969
_diffrn_measurement_details
;
List of Runs (angles in degrees, time in seconds):

  # Type    Start    End  Width  t~exp~   \w     \q     \k     \f   Frames
#--------------------------------------------------------------------------
  1  \w    -89.00  -2.00   0.50    5.00    --    0.00 -19.00-120.00  174
  2  \w    -29.00   8.00   0.50    5.00    --    0.00  77.00-150.00   74
  3  \w     33.00  88.00   0.50    5.00    --    0.00  77.00-150.00  110
  4  \w    -41.00 -16.00   0.50    5.00    --    0.00 -38.00-120.00   50
  5  \w    -27.00   2.00   0.50    5.00    --    0.00 -38.00 -30.00   58
  6  \w    -30.00  22.00   0.50    5.00    --    0.00 -57.00-180.00  104
  7  \w    -17.00  88.00   0.50    5.00    --    0.00  38.00-180.00  210
  8  \w    -85.00 -58.00   0.50    5.00    --    0.00 -57.00-180.00   54
  9  \w     96.00 124.00   0.50   20.00    --   95.20 -82.00 120.00   56
 10  \w     13.00 119.00   0.50   20.00    --   95.20 -61.00 -30.00  212
 11  \w      9.00  73.00   0.50   20.00    --   95.20 -82.00 120.00  128
 12  \w     24.00 107.00   0.50   20.00    --   95.20 -82.00 -90.00  166
 13  \w      6.00 118.00   0.50   20.00    --   95.20 -61.00 120.00  224
 14  \w     74.00 100.00   0.50   20.00    --   95.20 -82.00-120.00   52
 15  \w     20.00  46.00   0.50   20.00    --   95.20 -82.00  30.00   52
 16  \w     91.00 119.00   0.50   20.00    --   95.20 -82.00 150.00   56
 17  \w     72.00 127.00   0.50   20.00    --   95.20 -82.00 -30.00  110
 18  \w     72.00 152.00   0.50   20.00    --   95.20  15.00-120.00  160
 19  \w      6.00 105.00   0.50   20.00    --   95.20 -30.00 120.00  198
 20  \w      7.00  51.00   0.50   20.00    --   95.20 -82.00 -30.00   88
 21  \w     88.00 114.00   0.50   20.00    --   95.20 -45.00  60.00   52
 22  \w     66.00 107.00   0.50   20.00    --   95.20 -82.00-150.00   82
 23  \w     70.00 115.00   0.50   20.00    --   95.20 -82.00  90.00   90
 24  \w     15.00  51.00   0.50   20.00    --   95.20 -45.00  60.00   72
 25  \w     24.00 100.00   0.50   20.00    --   95.20 -45.00 -30.00  152
 26  \w     90.00 115.00   0.50   20.00    --   95.20 -82.00-180.00   50
 27  \w     13.00  91.00   0.50   20.00    --   95.20 -61.00 -90.00  156
 28  \w    135.00 176.00   0.50   20.00    --   95.20  30.00-120.00   82
 29  \w     84.00 110.00   0.50   20.00    --   95.20 -82.00  30.00   52
 30  \w     70.00 103.00   0.50   20.00    --   95.20 -30.00-150.00   66
 31  \w      8.00  42.00   0.50   20.00    --   95.20 -30.00-150.00   68
;
_diffrn_measurement_device 'four-circle diffractometer'
_diffrn_measurement_device_type 'XtaLAB AFC12 (RINC): Kappa dual home/near'
_diffrn_measurement_method '\w scans'
_diffrn_orient_matrix_type 'CrysAlisPro convention (1999,Acta A55,543-557)'
_diffrn_orient_matrix_UB_11 0.0236928000
_diffrn_orient_matrix_UB_12 -0.0072431000
_diffrn_orient_matrix_UB_13 0.0719236000
_diffrn_orient_matrix_UB_21 -0.0793684000
_diffrn_orient_matrix_UB_22 -0.0715634000
_diffrn_orient_matrix_UB_23 -0.0228502000
_diffrn_orient_matrix_UB_31 0.0684582000
_diffrn_orient_matrix_UB_32 -0.0634220000
_diffrn_orient_matrix_UB_33 -0.0122603000
_diffrn_radiation_monochromator graphite
_diffrn_radiation_probe x-ray
_diffrn_radiation_type 'Cu K\a'
_diffrn_radiation_wavelength 1.54184
_diffrn_reflns_av_R_equivalents 0.0309
_diffrn_reflns_av_unetI/netI 0.0302
_diffrn_reflns_Laue_measured_fraction_full 0.996
_diffrn_reflns_Laue_measured_fraction_max 0.969
_diffrn_reflns_limit_h_max 18
_diffrn_reflns_limit_h_min -15
_diffrn_reflns_limit_k_max 15
_diffrn_reflns_limit_k_min -20
_diffrn_reflns_limit_l_max 27
_diffrn_reflns_limit_l_min -27
_diffrn_reflns_number 63197
_diffrn_reflns_point_group_measured_fraction_full 0.996
_diffrn_reflns_point_group_measured_fraction_max 0.969
_diffrn_reflns_theta_full 67.684
_diffrn_reflns_theta_max 74.327
_diffrn_reflns_theta_min 2.751
_diffrn_source 'fine-focus sealed X-ray tube'
_diffrn_source_type 'Enhance (Cu) X-ray Source'
_exptl_absorpt_coefficient_mu 1.405
_exptl_absorpt_correction_T_max 1.00000
_exptl_absorpt_correction_T_min 0.87615
_exptl_absorpt_correction_type multi-scan
_exptl_absorpt_process_details
;
CrysAlisPro 1.171.39.28b (Rigaku Oxford Diffraction, 2015)
Empirical absorption correction using spherical harmonics,
 implemented in SCALE3 ABSPACK scaling algorithm.
;
_exptl_crystal_colour 'clear light red'
_exptl_crystal_colour_lustre clear
_exptl_crystal_colour_modifier light
_exptl_crystal_colour_primary red
_exptl_crystal_density_diffrn 1.334
_exptl_crystal_description block
_exptl_crystal_F_000 2120
_exptl_crystal_size_max 0.1
_exptl_crystal_size_mid 0.1
_exptl_crystal_size_min 0.05
_refine_diff_density_max 1.268
_refine_diff_density_min -0.749
_refine_diff_density_rms 0.069
_refine_ls_extinction_method none
_refine_ls_goodness_of_fit_ref 1.072
_refine_ls_hydrogen_treatment constr
_refine_ls_matrix_type full
_refine_ls_number_parameters 1383
_refine_ls_number_reflns 20085
_refine_ls_number_restraints 172
_refine_ls_restrained_S_all 1.328
_refine_ls_R_factor_all 0.0906
_refine_ls_R_factor_gt 0.0779
_refine_ls_shift/su_max 0.000
_refine_ls_shift/su_mean 0.000
_refine_ls_structure_factor_coef Fsqd
_refine_ls_weighting_details 'w=1/[\s^2^(Fo^2^)+(0.1131P)^2^+6.1419P] where P=(Fo^2^+2Fc^2^)/3'
_refine_ls_weighting_scheme calc
_refine_ls_wR_factor_gt 0.2159
_refine_ls_wR_factor_ref 0.2269
_reflns_Friedel_coverage 0.000
_reflns_number_gt 16196
_reflns_number_total 20085
_reflns_threshold_expression 'I > 2\s(I)'
_cod_data_source_file d4sc00201f2.cif
_cod_data_source_block 6
_cod_depositor_comments 'Adding full bibliography for 1571075--1571082.cif.'
_cod_database_code 1571077
_shelx_shelxl_version_number 2014/7
_shelx_space_group_comment
;
The symmetry employed for this shelxl refinement is uniquely defined
by the following loop, which should always be used as a source of
symmetry information in preference to the above space-group names.
They are only intended as comments.
;
_shelx_estimated_absorpt_t_max 0.933
_shelx_estimated_absorpt_t_min 0.872
_olex2_refinement_description
;
1. Fixed Uiso
 At 1.2 times of:
  All C(H) groups, All C(H,H) groups
 At 1.5 times of:
  All C(H,H,H) groups
2. Rigid bond restraints
 C27, C28, F13, C89, F24, C105, F22, C105, F15, C89, F23, C105
 with sigma for 1-2 distances of 0.001 and sigma for 1-3 distances of 0.001
3. Uiso/Uaniso restraints and constraints
Uanis(F27) \\sim Ueq, Uanis(F25) \\sim Ueq, Uanis(F26) \\sim Ueq, Uanis(F30)
\\sim Ueq, Uanis(F29) \\sim Ueq, Uanis(F28) \\sim Ueq, Uanis(C104) \\sim Ueq,
Uanis(F23) \\sim Ueq, Uanis(F24) \\sim Ueq, Uanis(F22) \\sim Ueq, Uanis(F14)
\\sim Ueq, Uanis(F13) \\sim Ueq, Uanis(F15) \\sim Ueq: with sigma of 0.001 and
sigma for terminal atoms of 0.002
Uanis(F12) \\sim Ueq, Uanis(F11) \\sim Ueq, Uanis(F10) \\sim Ueq, Uanis(F9)
\\sim Ueq, Uanis(F7) \\sim Ueq, Uanis(F8) \\sim Ueq, Uanis(C27) \\sim Ueq,
Uanis(C18) \\sim Ueq, Uanis(C26) \\sim Ueq, Uanis(C71) \\sim Ueq, Uanis(C72)
\\sim Ueq, Uanis(C38) \\sim Ueq, Uanis(C28) \\sim Ueq, Uanis(C80) \\sim Ueq:
with sigma of 0.002 and sigma for terminal atoms of 0.004
4. Others
 Sof(C76)=Sof(C81)=Sof(H81)=Sof(C80)=Sof(H80)=Sof(C79)=Sof(H79)=Sof(C78)=
 Sof(H78)=Sof(C77)=Sof(H77)=1-FVAR(1)
 Sof(C70)=Sof(C75)=Sof(H75)=Sof(C74)=Sof(H74)=Sof(C73)=Sof(H73)=Sof(C72)=
 Sof(H72)=Sof(C71)=Sof(H71)=FVAR(1)
 Fixed Sof: S1(0.6) S2(0.4) F10(0.6) F8(0.6) F12(0.6) F25(0.6) F30(0.6)
 F28(0.6) F27(0.4) F9(0.4) F7(0.4) F11(0.4) F26(0.4) F29(0.4)
5.a Ternary CH refined with riding coordinates:
 C68(H68), C53(H53), C65(H65), C56(H56), C30(H30), C42(H42), C39(H39), C27(H27)
5.b Secondary CH2 refined with riding coordinates:
 C44(H44A,H44B), C45(H45A,H45B), C19(H19A,H19B), C18(H18A,H18B)
5.c Aromatic/amide H refined with riding coordinates:
 C91(H91), C107(H107), C111(H111), C93(H93), C95(H95), C99(H99), C83(H83),
 C87(H87), C60(H60), C103(H103), C109(H109), C85(H85), C101(H101), C11(H11),
 C50(H50), C62(H62), C61(H61), C22(H22), C23(H23), C10(H10), C8(H8), C24(H24),
 C12(H12), C48(H48), C49(H49), C36(H36), C9(H9), C34(H34), C35(H35), C75(H75),
 C74(H74), C73(H73), C72(H72), C71(H71), C81(H81), C80(H80), C79(H79), C78(H78),
  C77(H77)
5.d Fitted hexagon refined as free rotating group:
 C70(C75,C74,C73,C72,C71), C76(C81,C80,C79,C78,C77)
5.e Idealised Me refined as rotating group:
 C57(H57A,H57B,H57C), C66(H66A,H66B,H66C), C55(H55A,H55B,H55C), C31(H31A,H31B,
 H31C), C52(H52A,H52B,H52C), C54(H54A,H54B,H54C), C64(H64A,H64B,H64C), C69(H69A,
 H69B,H69C), C17(H17A,H17B,H17C), C67(H67A,H67B,H67C), C16(H16A,H16B,H16C),
 C15(H15A,H15B,H15C), C29(H29A,H29B,H29C), C41(H41A,H41B,H41C), C43(H43A,H43B,
 H43C), C40(H40A,H40B,H40C), C38(H38A,H38B,H38C), C28(H28A,H28B,H28C), C26(H26A,
 H26B,H26C)
;
_olex2_submission_special_instructions 'No special instructions were received'
_oxdiff_exptl_absorpt_empirical_details
;
Empirical correction (ABSPACK) includes:
- Absorption correction using spherical harmonics
- Frame scaling
;
_oxdiff_exptl_absorpt_empirical_full_max 1.641
_oxdiff_exptl_absorpt_empirical_full_min 0.639

loop_
_space_group_symop_operation_xyz
'x, y, z'
'-x, -y, -z'

loop_
_atom_site_label
_atom_site_type_symbol
_atom_site_fract_x
_atom_site_fract_y
_atom_site_fract_z
_atom_site_U_iso_or_equiv
_atom_site_adp_type
_atom_site_occupancy
_atom_site_site_symmetry_order
_atom_site_calc_flag
_atom_site_refinement_flags_posn
_atom_site_refinement_flags_adp
_atom_site_refinement_flags_occupancy
_atom_site_disorder_assembly
_atom_site_disorder_group
P1 P 0.35675(6) 0.65044(5) 0.21943(4) 0.0434(2) Uani 1 1 d . . . . .
P2 P 0.34016(5) 0.83621(5) 0.22131(5) 0.0431(2) Uani 1 1 d . . . . .
S1 S 0.31257(12) 0.61925(10) 0.10978(7) 0.0497(4) Uani 0.6 1 d . . P A 1
F18 F 0.83852(15) -0.05675(12) 0.09705(11) 0.0561(5) Uani 1 1 d . . . . .
O1 O 0.63108(14) 0.84754(13) 0.22042(10) 0.0386(5) Uani 1 1 d . . . . .
F16 F 0.71761(14) 0.00398(13) 0.09953(13) 0.0653(6) Uani 1 1 d . . . . .
O2 O 0.65585(14) 0.75467(14) 0.28107(11) 0.0438(5) Uani 1 1 d . . . . .
F21 F 1.03818(18) 0.27600(16) 0.10767(15) 0.0745(7) Uani 1 1 d . . . . .
F20 F 1.13160(14) 0.20521(19) 0.15955(14) 0.0761(7) Uani 1 1 d . . . . .
S2 S 0.26444(18) 0.64614(13) 0.12629(11) 0.0480(5) Uani 0.4 1 d . . P A 2
N4 N 0.46460(16) 0.95035(14) 0.16606(11) 0.0322(5) Uani 1 1 d . . . . .
F17 F 0.8018(2) -0.03025(13) 0.18536(12) 0.0795(8) Uani 1 1 d . . . . .
N3 N 0.48095(16) 0.83411(14) 0.09934(11) 0.0316(5) Uani 1 1 d . . . . .
F2 F 0.6703(2) 0.42787(16) 0.44455(12) 0.0816(8) Uani 1 1 d . . . . .
F19 F 1.0385(2) 0.14790(18) 0.06308(13) 0.0837(8) Uani 1 1 d . . . . .
F5 F 1.0314(2) 0.66839(15) 0.42933(13) 0.0898(9) Uani 1 1 d . . . . .
F3 F 0.6787(2) 0.30687(19) 0.45735(13) 0.0911(10) Uani 1 1 d . . . . .
F4 F 0.9454(2) 0.60164(17) 0.46416(14) 0.0956(10) Uani 1 1 d . . . . .
C5 C 0.50143(17) 0.75558(16) 0.21467(12) 0.0255(5) Uani 1 1 d . . . . .
F10 F 0.5320(4) 0.3084(3) 0.1327(3) 0.0709(16) Uani 0.6 1 d . U P B 1
F6 F 1.0792(2) 0.5694(2) 0.47204(15) 0.1091(12) Uani 1 1 d . . . . .
F1 F 0.54878(19) 0.3421(2) 0.40728(14) 0.0983(10) Uani 1 1 d . . . . .
F14 F 0.9787(2) 0.5781(2) 0.19028(15) 0.0974(9) Uani 1 1 d . U . . .
C13 C 0.60345(18) 0.79010(16) 0.23688(12) 0.0287(5) Uani 1 1 d . . . . .
N1 N 0.26697(18) 0.6882(2) 0.32597(17) 0.0559(8) Uani 1 1 d . . . . .
C4 C 0.45867(18) 0.86671(17) 0.15432(13) 0.0301(5) Uani 1 1 d . . . . .
C91 C 0.95991(18) 0.24009(17) 0.20101(14) 0.0325(6) Uani 1 1 d . . . . .
H91 H 0.9951 0.2933 0.2153 0.039 Uiso 1 1 calc R U . . .
F13 F 0.8829(3) 0.47044(19) 0.13239(13) 0.1014(8) Uani 1 1 d . U . . .
C106 C 0.77408(19) 0.28967(16) 0.29417(13) 0.0306(5) Uani 1 1 d . . . . .
F8 F 0.5395(3) 0.1791(3) 0.1252(2) 0.0650(12) Uani 0.6 1 d . U P B 1
C107 C 0.7502(2) 0.31638(17) 0.35167(14) 0.0351(6) Uani 1 1 d . . . . .
H107 H 0.7986 0.3321 0.3934 0.042 Uiso 1 1 calc R U . . .
C111 C 0.69910(19) 0.26962(17) 0.23431(14) 0.0320(6) Uani 1 1 d . . . . .
H111 H 0.7117 0.2519 0.1937 0.038 Uiso 1 1 calc R U . . .
C90 C 0.89519(18) 0.22503(17) 0.23187(13) 0.0302(5) Uani 1 1 d . . . . .
N2 N 0.19908(18) 0.7975(2) 0.30214(18) 0.0572(9) Uani 1 1 d . . . . .
C94 C 0.8627(2) 0.08404(17) 0.15888(14) 0.0339(6) Uani 1 1 d . . . . .
C82 C 0.91345(19) 0.38841(17) 0.30066(14) 0.0324(6) Uani 1 1 d . . . . .
C59 C 0.4954(2) 1.05147(18) 0.27490(14) 0.0343(6) Uani 1 1 d . . . . .
C3 C 0.43531(18) 0.81631(17) 0.19532(13) 0.0306(6) Uani 1 1 d . . . . .
C93 C 0.9257(2) 0.10076(18) 0.12810(14) 0.0352(6) Uani 1 1 d . . . . .
H93 H 0.9352 0.0596 0.0932 0.042 Uiso 1 1 calc R U . . .
C95 C 0.84790(19) 0.14443(17) 0.20933(13) 0.0320(6) Uani 1 1 d . . . . .
H95 H 0.8041 0.1306 0.2293 0.038 Uiso 1 1 calc R U . . .
C110 C 0.6074(2) 0.27485(18) 0.23255(15) 0.0363(6) Uani 1 1 d . . . . .
C68 C 0.5910(2) 1.02399(18) 0.30244(14) 0.0347(6) Uani 1 1 d . . . . .
H68 H 0.5870 0.9625 0.2841 0.042 Uiso 1 1 calc R U . . .
C6 C 0.4750(2) 0.68152(18) 0.22393(13) 0.0342(6) Uani 1 1 d . . . . .
F12 F 0.4466(4) 0.2426(4) 0.1686(3) 0.0770(14) Uani 0.6 1 d . U P B 1
C7 C 0.5381(2) 0.61672(17) 0.23852(15) 0.0373(6) Uani 1 1 d . . . . .
C92 C 0.97453(19) 0.17979(19) 0.15009(14) 0.0352(6) Uani 1 1 d . . . . .
C108 C 0.6581(2) 0.32082(19) 0.35014(16) 0.0386(6) Uani 1 1 d . . . . .
C84 C 0.9181(2) 0.50137(19) 0.24807(16) 0.0403(7) Uani 1 1 d . . . . .
F24 F 1.2386(2) 0.3511(2) 0.4736(2) 0.1104(9) Uani 1 1 d . U . . .
C99 C 0.9206(2) 0.20916(18) 0.39081(15) 0.0395(7) Uani 1 1 d . . . . .
H99 H 0.8555 0.1939 0.3792 0.047 Uiso 1 1 calc R U . . .
C83 C 0.8969(2) 0.41813(18) 0.24404(15) 0.0352(6) Uani 1 1 d . . . . .
H83 H 0.8703 0.3802 0.2016 0.042 Uiso 1 1 calc R U . . .
C98 C 0.9514(2) 0.26163(17) 0.35875(14) 0.0341(6) Uani 1 1 d . . . . .
C46 C 0.4589(2) 0.74987(18) 0.05710(14) 0.0363(6) Uani 1 1 d . . . . .
C44 C 0.5263(2) 0.90043(18) 0.08136(14) 0.0354(6) Uani 1 1 d . . . . .
H44A H 0.5061 0.8923 0.0327 0.042 Uiso 1 1 calc R U . . .
H44B H 0.5951 0.9029 0.0986 0.042 Uiso 1 1 calc R U . . .
C58 C 0.43389(19) 1.01318(18) 0.21119(14) 0.0330(6) Uani 1 1 d . . . . .
C87 C 0.9496(2) 0.44811(18) 0.36130(15) 0.0374(6) Uani 1 1 d . . . . .
H87 H 0.9615 0.4309 0.4012 0.045 Uiso 1 1 calc R U . . .
C45 C 0.4927(2) 0.97799(18) 0.11490(14) 0.0362(6) Uani 1 1 d . . . . .
H45A H 0.5433 1.0247 0.1351 0.043 Uiso 1 1 calc R U . . .
H45B H 0.4393 0.9951 0.0833 0.043 Uiso 1 1 calc R U . . .
C51 C 0.5319(2) 0.70308(19) 0.04837(14) 0.0387(6) Uani 1 1 d . . . . .
C60 C 0.4665(2) 1.1183(2) 0.31269(16) 0.0408(7) Uani 1 1 d . . . . .
H60 H 0.5065 1.1455 0.3561 0.049 Uiso 1 1 calc R U . . .
F23 F 1.2644(2) 0.2304(2) 0.4787(2) 0.1206(10) Uani 1 1 d . U . . .
C103 C 1.0482(2) 0.2810(2) 0.37762(15) 0.0393(6) Uani 1 1 d . . . . .
H103 H 1.0721 0.3167 0.3570 0.047 Uiso 1 1 calc R U . . .
C109 C 0.5853(2) 0.29964(19) 0.29018(16) 0.0401(7) Uani 1 1 d . . . . .
H109 H 0.5223 0.3021 0.2889 0.048 Uiso 1 1 calc R U . . .
C47 C 0.3653(2) 0.7207(2) 0.01901(16) 0.0434(7) Uani 1 1 d . . . . .
C86 C 0.9689(2) 0.53194(19) 0.36543(16) 0.0398(7) Uani 1 1 d . . . . .
C85 C 0.9537(2) 0.55946(18) 0.30897(17) 0.0401(7) Uani 1 1 d . . . . .
H85 H 0.9672 0.6166 0.3116 0.048 Uiso 1 1 calc R U . . .
F25 F 1.0048(4) 0.1080(4) 0.5230(3) 0.0846(15) Uani 0.6 1 d . U P C 1
C63 C 0.3473(2) 1.0413(2) 0.18463(16) 0.0394(7) Uani 1 1 d . . . . .
C14 C 0.7557(2) 0.7837(2) 0.31792(15) 0.0406(7) Uani 1 1 d . . . . .
C102 C 1.1103(2) 0.2501(2) 0.42536(16) 0.0451(7) Uani 1 1 d . . . . .
C53 C 0.6336(2) 0.7381(2) 0.07568(15) 0.0411(7) Uani 1 1 d . . . . .
H53 H 0.6415 0.7882 0.1134 0.049 Uiso 1 1 calc R U . . .
C113 C 0.5318(2) 0.2533(2) 0.16653(17) 0.0452(7) Uani 1 1 d . . . . .
F30 F 0.8661(3) 0.1571(3) 0.4915(2) 0.0660(10) Uani 0.6 1 d . U P C 1
C1 C 0.32230(19) 0.7505(2) 0.25138(17) 0.0424(7) Uani 1 1 d . . . . .
C65 C 0.2834(2) 1.0060(2) 0.11398(17) 0.0447(7) Uani 1 1 d . . . . .
H65 H 0.3112 0.9577 0.0931 0.054 Uiso 1 1 calc R U . . .
C100 C 0.9825(2) 0.1782(2) 0.43951(17) 0.0474(8) Uani 1 1 d . . . . .
C56 C 0.2869(2) 0.7764(2) 0.01671(16) 0.0451(7) Uani 1 1 d . . . . .
H56 H 0.2953 0.8092 0.0630 0.054 Uiso 1 1 calc R U . . .
C96 C 0.8062(2) 0.00084(19) 0.13611(16) 0.0433(7) Uani 1 1 d . . . . .
C2 C 0.2651(2) 0.7477(2) 0.2921(2) 0.0511(9) Uani 1 1 d . . . . .
C97 C 1.0451(2) 0.2015(2) 0.12004(17) 0.0449(7) Uani 1 1 d . . . . .
C101 C 1.0777(2) 0.1982(2) 0.45680(17) 0.0487(8) Uani 1 1 d . . . . .
H101 H 1.1200 0.1768 0.4895 0.058 Uiso 1 1 calc R U . . .
F22 F 1.2394(2) 0.2662(3) 0.39088(19) 0.1223(9) Uani 1 1 d . U . . .
C20 C 0.3461(2) 0.6471(2) 0.35644(19) 0.0513(9) Uani 1 1 d . . . . .
F28 F 0.9001(3) 0.0524(3) 0.4340(2) 0.0709(10) Uani 0.6 1 d . U P C 1
C11 C 0.5767(3) 0.5760(2) 0.19210(17) 0.0481(8) Uani 1 1 d . . . . .
H11 H 0.5625 0.5891 0.1504 0.058 Uiso 1 1 calc R U . . .
C30 C 0.4415(2) 0.7889(2) 0.42097(17) 0.0495(8) Uani 1 1 d . . . . .
H30 H 0.3884 0.8077 0.3894 0.059 Uiso 1 1 calc R U . . .
C57 C 0.2930(2) 0.8375(2) -0.02476(18) 0.0511(8) Uani 1 1 d . . . . .
H57A H 0.3536 0.8717 -0.0050 0.077 Uiso 1 1 calc R U . . .
H57B H 0.2430 0.8735 -0.0257 0.077 Uiso 1 1 calc R U . . .
H57C H 0.2864 0.8064 -0.0701 0.077 Uiso 1 1 calc R U . . .
C21 C 0.4254(2) 0.6953(2) 0.40478(17) 0.0468(8) Uani 1 1 d . . . . .
C112 C 0.6385(3) 0.3493(2) 0.41421(18) 0.0505(8) Uani 1 1 d . . . . .
C50 C 0.5078(3) 0.6229(2) 0.00648(17) 0.0510(8) Uani 1 1 d . . . . .
H50 H 0.5557 0.5895 0.0008 0.061 Uiso 1 1 calc R U . . .
C62 C 0.3224(2) 1.1078(2) 0.22524(18) 0.0471(8) Uani 1 1 d . . . . .
H62 H 0.2637 1.1273 0.2090 0.057 Uiso 1 1 calc R U . . .
C61 C 0.3803(2) 1.1459(2) 0.28821(18) 0.0475(8) Uani 1 1 d . . . . .
H61 H 0.3616 1.1912 0.3150 0.057 Uiso 1 1 calc R U . . .
C37 C 0.0978(2) 0.8597(3) 0.2189(2) 0.0580(10) Uani 1 1 d . . . . .
C22 C 0.4923(3) 0.6530(3) 0.44102(18) 0.0538(9) Uani 1 1 d . . . . .
H22 H 0.5471 0.6838 0.4740 0.065 Uiso 1 1 calc R U . . .
C66 C 0.2762(3) 1.0703(2) 0.07366(18) 0.0513(8) Uani 1 1 d . . . . .
H66A H 0.2481 1.1179 0.0927 0.077 Uiso 1 1 calc R U . . .
H66B H 0.2373 1.0450 0.0276 0.077 Uiso 1 1 calc R U . . .
H66C H 0.3387 1.0891 0.0748 0.077 Uiso 1 1 calc R U . . .
C32 C 0.1691(2) 0.8695(3) 0.2795(2) 0.0563(10) Uani 1 1 d . . . . .
F15 F 0.8392(3) 0.5788(3) 0.1771(2) 0.1326(12) Uani 1 1 d . U . . .
C33 C 0.2028(3) 0.9476(3) 0.3250(2) 0.0602(11) Uani 1 1 d . . . . .
C23 C 0.4803(3) 0.5678(3) 0.4298(2) 0.0609(11) Uani 1 1 d . . . . .
H23 H 0.5260 0.5404 0.4553 0.073 Uiso 1 1 calc R U . . .
C10 C 0.6560(3) 0.4956(2) 0.2655(2) 0.0586(10) Uani 1 1 d . . . . .
H10 H 0.6982 0.4559 0.2755 0.070 Uiso 1 1 calc R U . . .
C8 C 0.5543(3) 0.5922(2) 0.29677(19) 0.0550(9) Uani 1 1 d . . . . .
H8 H 0.5242 0.6163 0.3276 0.066 Uiso 1 1 calc R U . . .
C88 C 1.0066(3) 0.5926(2) 0.4325(2) 0.0577(9) Uani 1 1 d . . . . .
C89 C 0.9044(3) 0.5302(2) 0.1871(2) 0.0671(9) Uani 1 1 d . U . . .
C55 C 0.1888(2) 0.7291(3) -0.01278(18) 0.0554(9) Uani 1 1 d . . . . .
H55A H 0.1759 0.7033 -0.0601 0.083 Uiso 1 1 calc R U . . .
H55B H 0.1429 0.7680 -0.0072 0.083 Uiso 1 1 calc R U . . .
H55C H 0.1847 0.6859 0.0101 0.083 Uiso 1 1 calc R U . . .
C31 C 0.5310(2) 0.8188(3) 0.41103(19) 0.0549(9) Uani 1 1 d . . . . .
H31A H 0.5844 0.7990 0.4397 0.082 Uiso 1 1 calc R U . . .
H31B H 0.5392 0.8798 0.4224 0.082 Uiso 1 1 calc R U . . .
H31C H 0.5270 0.7969 0.3646 0.082 Uiso 1 1 calc R U . . .
C24 C 0.4021(3) 0.5225(3) 0.3816(2) 0.0647(11) Uani 1 1 d . . . . .
H24 H 0.3948 0.4637 0.3741 0.078 Uiso 1 1 calc R U . . .
C12 C 0.6363(3) 0.5159(2) 0.2061(2) 0.0605(10) Uani 1 1 d . . . . .
H12 H 0.6635 0.4889 0.1743 0.073 Uiso 1 1 calc R U . . .
C48 C 0.3464(3) 0.6398(2) -0.02174(19) 0.0591(10) Uani 1 1 d . . . . .
H48 H 0.2835 0.6180 -0.0466 0.071 Uiso 1 1 calc R U . . .
C52 C 0.6616(3) 0.7659(3) 0.0212(2) 0.0605(10) Uani 1 1 d . . . . .
H52A H 0.6567 0.7172 -0.0154 0.091 Uiso 1 1 calc R U . . .
H52B H 0.7260 0.7928 0.0398 0.091 Uiso 1 1 calc R U . . .
H52C H 0.6198 0.8054 0.0047 0.091 Uiso 1 1 calc R U . . .
C54 C 0.6987(2) 0.6768(2) 0.10102(19) 0.0500(8) Uani 1 1 d . . . . .
H54A H 0.6833 0.6611 0.1372 0.075 Uiso 1 1 calc R U . . .
H54B H 0.7634 0.7027 0.1174 0.075 Uiso 1 1 calc R U . . .
H54C H 0.6914 0.6269 0.0648 0.075 Uiso 1 1 calc R U . . .
C49 C 0.4157(3) 0.5910(2) -0.0270(2) 0.0607(10) Uani 1 1 d . . . . .
H49 H 0.4007 0.5352 -0.0535 0.073 Uiso 1 1 calc R U . . .
B1 B 0.8830(2) 0.29160(19) 0.29627(15) 0.0310(6) Uani 1 1 d . . . . .
C25 C 0.3332(3) 0.5605(3) 0.3435(2) 0.0638(11) Uani 1 1 d . . . . .
C64 C 0.1862(2) 0.9741(3) 0.1114(2) 0.0621(10) Uani 1 1 d . . . . .
H64A H 0.1918 0.9335 0.1380 0.093 Uiso 1 1 calc R U . . .
H64B H 0.1486 0.9475 0.0653 0.093 Uiso 1 1 calc R U . . .
H64C H 0.1559 1.0209 0.1293 0.093 Uiso 1 1 calc R U . . .
C36 C 0.0624(3) 0.9324(3) 0.2045(2) 0.0658(12) Uani 1 1 d . . . . .
H36 H 0.0137 0.9282 0.1639 0.079 Uiso 1 1 calc R U . . .
C69 C 0.6632(3) 1.0662(3) 0.2818(2) 0.0607(10) Uani 1 1 d . . . . .
H69A H 0.6433 1.0541 0.2333 0.091 Uiso 1 1 calc R U . . .
H69B H 0.7234 1.0452 0.2981 0.091 Uiso 1 1 calc R U . . .
H69C H 0.6696 1.1265 0.3007 0.091 Uiso 1 1 calc R U . . .
C9 C 0.6141(3) 0.5329(2) 0.3105(2) 0.0615(10) Uani 1 1 d . . . . .
H9 H 0.6263 0.5179 0.3513 0.074 Uiso 1 1 calc R U . . .
C34 C 0.1656(3) 1.0175(3) 0.3069(2) 0.0668(11) Uani 1 1 d . . . . .
H34 H 0.1885 1.0713 0.3360 0.080 Uiso 1 1 calc R U . . .
C17 C 0.7622(3) 0.8680(2) 0.36319(18) 0.0535(9) Uani 1 1 d . . . . .
H17A H 0.7441 0.9085 0.3368 0.080 Uiso 1 1 calc R U . . .
H17B H 0.8265 0.8845 0.3932 0.080 Uiso 1 1 calc R U . . .
H17C H 0.7203 0.8663 0.3892 0.080 Uiso 1 1 calc R U . . .
C42 C 0.2751(3) 0.9580(3) 0.3925(2) 0.0633(11) Uani 1 1 d . . . . .
H42 H 0.2867 0.9010 0.3984 0.076 Uiso 1 1 calc R U . . .
C67 C 0.6251(3) 1.0431(3) 0.37848(18) 0.0578(9) Uani 1 1 d . . . . .
H67A H 0.6382 1.1035 0.3974 0.087 Uiso 1 1 calc R U . . .
H67B H 0.6821 1.0170 0.3934 0.087 Uiso 1 1 calc R U . . .
H67C H 0.5768 1.0212 0.3932 0.087 Uiso 1 1 calc R U . . .
C105 C 1.2121(3) 0.2743(3) 0.4428(2) 0.0699(8) Uani 1 1 d . U . . .
C39 C 0.0583(3) 0.7759(3) 0.1710(2) 0.0645(11) Uani 1 1 d . . . . .
H39 H 0.0888 0.7325 0.1923 0.077 Uiso 1 1 calc R U . . .
C19 C 0.1476(3) 0.7681(3) 0.3412(3) 0.0711(13) Uani 1 1 d . . . . .
H19A H 0.0812 0.7504 0.3144 0.085 Uiso 1 1 calc R U . . .
H19B H 0.1514 0.8122 0.3814 0.085 Uiso 1 1 calc R U . . .
C104 C 0.9442(3) 0.1246(3) 0.4735(2) 0.0611(9) Uani 1 1 d . U . . .
C35 C 0.0958(3) 1.0092(3) 0.2470(3) 0.0709(13) Uani 1 1 d . . . . .
H35 H 0.0709 1.0572 0.2354 0.085 Uiso 1 1 calc R U . . .
C16 C 0.8122(3) 0.7816(4) 0.2725(2) 0.0819(16) Uani 1 1 d . . . . .
H16A H 0.8024 0.7257 0.2425 0.123 Uiso 1 1 calc R U . . .
H16B H 0.8785 0.7954 0.2988 0.123 Uiso 1 1 calc R U . . .
H16C H 0.7928 0.8222 0.2464 0.123 Uiso 1 1 calc R U . . .
C15 C 0.7828(3) 0.7199(3) 0.3580(2) 0.0748(13) Uani 1 1 d . . . . .
H15A H 0.7443 0.7214 0.3867 0.112 Uiso 1 1 calc R U . . .
H15B H 0.8487 0.7329 0.3853 0.112 Uiso 1 1 calc R U . . .
H15C H 0.7729 0.6642 0.3277 0.112 Uiso 1 1 calc R U . . .
C29 C 0.4404(4) 0.8282(3) 0.4906(2) 0.0831(15) Uani 1 1 d . . . . .
H29A H 0.3795 0.8126 0.4939 0.125 Uiso 1 1 calc R U . . .
H29B H 0.4514 0.8889 0.4999 0.125 Uiso 1 1 calc R U . . .
H29C H 0.4894 0.8084 0.5227 0.125 Uiso 1 1 calc R U . . .
C27 C 0.2491(4) 0.5058(3) 0.2898(3) 0.0843(12) Uani 1 1 d . U . . .
H27 H 0.2117 0.5428 0.2644 0.101 Uiso 1 1 calc R U . . .
C41 C 0.2407(4) 1.0030(4) 0.4486(3) 0.0886(16) Uani 1 1 d . . . . .
H41A H 0.2318 1.0602 0.4457 0.133 Uiso 1 1 calc R U . . .
H41B H 0.2869 1.0039 0.4915 0.133 Uiso 1 1 calc R U . . .
H41C H 0.1813 0.9738 0.4447 0.133 Uiso 1 1 calc R U . . .
C43 C 0.3674(3) 1.0016(4) 0.3962(3) 0.0835(15) Uani 1 1 d . . . . .
H43A H 0.3884 0.9705 0.3604 0.125 Uiso 1 1 calc R U . . .
H43B H 0.4143 1.0042 0.4391 0.125 Uiso 1 1 calc R U . . .
H43C H 0.3586 1.0582 0.3914 0.125 Uiso 1 1 calc R U . . .
C40 C 0.0788(3) 0.7664(4) 0.1062(2) 0.0826(15) Uani 1 1 d . . . . .
H40A H 0.0470 0.8063 0.0831 0.124 Uiso 1 1 calc R U . . .
H40B H 0.0565 0.7097 0.0782 0.124 Uiso 1 1 calc R U . . .
H40C H 0.1462 0.7770 0.1156 0.124 Uiso 1 1 calc R U . . .
C18 C 0.1961(3) 0.6961(3) 0.3590(3) 0.0703(11) Uani 1 1 d . U . . .
H18A H 0.2254 0.7072 0.4077 0.084 Uiso 1 1 calc R U . . .
H18B H 0.1518 0.6448 0.3429 0.084 Uiso 1 1 calc R U . . .
C38 C -0.0473(3) 0.7583(3) 0.1556(3) 0.0836(14) Uani 1 1 d . U . . .
H38A H -0.0613 0.7652 0.1971 0.125 Uiso 1 1 calc R U . . .
H38B H -0.0687 0.7012 0.1282 0.125 Uiso 1 1 calc R U . . .
H38C H -0.0794 0.7973 0.1315 0.125 Uiso 1 1 calc R U . . .
C28 C 0.2758(4) 0.4394(3) 0.2406(3) 0.0981(15) Uani 1 1 d . U . . .
H28A H 0.3189 0.4649 0.2234 0.147 Uiso 1 1 calc R U . . .
H28B H 0.2196 0.4122 0.2037 0.147 Uiso 1 1 calc R U . . .
H28C H 0.3060 0.3979 0.2626 0.147 Uiso 1 1 calc R U . . .
C26 C 0.1854(4) 0.4678(4) 0.3227(4) 0.1108(19) Uani 1 1 d . U . . .
H26A H 0.2188 0.4288 0.3463 0.166 Uiso 1 1 calc R U . . .
H26B H 0.1281 0.4382 0.2883 0.166 Uiso 1 1 calc R U . . .
H26C H 0.1695 0.5126 0.3541 0.166 Uiso 1 1 calc R U . . .
C70 C 0.2220(3) 0.5377(3) 0.0862(3) 0.0335(19) Uani 0.554(6) 1 d G . P A 1
C75 C 0.1456(4) 0.5464(3) 0.1085(3) 0.069(2) Uani 0.554(6) 1 d G . P A 1
H75 H 0.1434 0.5958 0.1400 0.083 Uiso 0.554(6) 1 calc R U P A 1
C74 C 0.0724(3) 0.4828(4) 0.0847(3) 0.090(3) Uani 0.554(6) 1 d G . P A 1
H74 H 0.0202 0.4887 0.0999 0.108 Uiso 0.554(6) 1 calc R U P A 1
C73 C 0.0755(4) 0.4106(3) 0.0385(3) 0.081(3) Uani 0.554(6) 1 d G . P A 1
H73 H 0.0255 0.3671 0.0222 0.097 Uiso 0.554(6) 1 calc R U P A 1
C72 C 0.1519(5) 0.4019(3) 0.0162(3) 0.098(3) Uani 0.554(6) 1 d G U P A 1
H72 H 0.1541 0.3525 -0.0153 0.117 Uiso 0.554(6) 1 calc R U P A 1
C71 C 0.2252(4) 0.4655(3) 0.0400(3) 0.083(3) Uani 0.554(6) 1 d G U P A 1
H71 H 0.2774 0.4596 0.0248 0.100 Uiso 0.554(6) 1 calc R U P A 1
C76 C 0.2357(5) 0.5377(3) 0.1000(4) 0.060(5) Uani 0.446(6) 1 d G . P A 2
C81 C 0.1424(4) 0.5050(4) 0.0725(4) 0.075(3) Uani 0.446(6) 1 d G . P A 2
H81 H 0.0950 0.5412 0.0681 0.091 Uiso 0.446(6) 1 calc R U P A 2
C80 C 0.1185(5) 0.4193(5) 0.0516(4) 0.089(4) Uani 0.446(6) 1 d G U P A 2
H80 H 0.0547 0.3969 0.0328 0.107 Uiso 0.446(6) 1 calc R U P A 2
C79 C 0.1878(7) 0.3662(3) 0.0580(4) 0.096(5) Uani 0.446(6) 1 d G . P A 2
H79 H 0.1715 0.3076 0.0436 0.115 Uiso 0.446(6) 1 calc R U P A 2
C78 C 0.2811(6) 0.3989(4) 0.0854(4) 0.094(4) Uani 0.446(6) 1 d G . P A 2
H78 H 0.3286 0.3626 0.0898 0.113 Uiso 0.446(6) 1 calc R U P A 2
C77 C 0.3051(4) 0.4846(4) 0.1064(4) 0.069(3) Uani 0.446(6) 1 d G . P A 2
H77 H 0.3689 0.5069 0.1252 0.082 Uiso 0.446(6) 1 calc R U P A 2
F27 F 0.9655(11) 0.0454(9) 0.4485(7) 0.157(5) Uani 0.4 1 d . U P C 2
F9 F 0.5553(6) 0.2808(6) 0.1217(4) 0.066(2) Uani 0.4 1 d . U P B 2
F7 F 0.5093(6) 0.1752(5) 0.1455(4) 0.077(2) Uani 0.4 1 d . U P B 2
F11 F 0.4536(5) 0.2856(5) 0.1705(4) 0.072(2) Uani 0.4 1 d . U P B 2
F26 F 0.9864(4) 0.1415(4) 0.5397(3) 0.0569(15) Uani 0.4 1 d . U P C 2
F29 F 0.8641(9) 0.1140(8) 0.4600(6) 0.129(4) Uani 0.4 1 d . U P C 2

loop_
_atom_site_aniso_label
_atom_site_aniso_U_11
_atom_site_aniso_U_22
_atom_site_aniso_U_33
_atom_site_aniso_U_23
_atom_site_aniso_U_13
_atom_site_aniso_U_12
P1 0.0373(4) 0.0456(4) 0.0447(4) 0.0257(4) 0.0008(3) -0.0103(3)
P2 0.0243(3) 0.0547(5) 0.0655(5) 0.0430(4) 0.0152(3) 0.0085(3)
S1 0.0590(9) 0.0525(8) 0.0319(6) 0.0094(6) 0.0104(6) -0.0184(7)
F18 0.0596(12) 0.0358(10) 0.0634(12) 0.0000(9) 0.0162(10) 0.0061(9)
O1 0.0309(10) 0.0459(12) 0.0387(11) 0.0198(9) 0.0052(8) -0.0036(9)
F16 0.0393(11) 0.0457(11) 0.0997(18) 0.0127(11) 0.0125(11) -0.0052(9)
O2 0.0336(11) 0.0466(12) 0.0463(12) 0.0217(10) -0.0010(9) 0.0030(9)
F21 0.0750(15) 0.0731(15) 0.118(2) 0.0600(15) 0.0639(15) 0.0274(12)
F20 0.0340(11) 0.119(2) 0.0919(18) 0.0505(16) 0.0253(11) 0.0217(12)
S2 0.0538(13) 0.0403(11) 0.0377(10) 0.0121(8) -0.0026(10) -0.0084(10)
N4 0.0318(11) 0.0349(12) 0.0332(12) 0.0163(10) 0.0099(9) 0.0006(9)
F17 0.140(2) 0.0402(11) 0.0613(14) 0.0155(10) 0.0388(15) -0.0186(13)
N3 0.0331(12) 0.0317(11) 0.0294(11) 0.0133(9) 0.0059(9) -0.0023(9)
F2 0.128(2) 0.0651(15) 0.0617(14) 0.0051(12) 0.0539(16) 0.0072(15)
F19 0.0915(19) 0.0958(19) 0.0737(16) 0.0019(14) 0.0576(15) -0.0088(15)
F5 0.138(3) 0.0479(13) 0.0725(16) -0.0104(11) 0.0423(17) -0.0347(14)
F3 0.140(3) 0.110(2) 0.0740(16) 0.0617(16) 0.0722(18) 0.0644(19)
F4 0.133(3) 0.0757(17) 0.0797(18) -0.0205(14) 0.0705(19) -0.0185(17)
C5 0.0261(12) 0.0293(12) 0.0211(11) 0.0091(9) 0.0058(9) 0.0010(10)
F10 0.079(3) 0.058(2) 0.059(3) 0.030(2) -0.013(2) -0.003(2)
F6 0.115(2) 0.086(2) 0.0673(17) -0.0222(15) -0.0222(17) 0.0116(18)
F1 0.0661(16) 0.158(3) 0.0794(18) 0.0115(18) 0.0495(15) 0.0133(17)
F14 0.1135(17) 0.0975(15) 0.0860(15) 0.0409(13) 0.0299(13) -0.0213(13)
C13 0.0291(13) 0.0315(13) 0.0249(12) 0.0075(10) 0.0077(10) 0.0052(10)
N1 0.0290(13) 0.077(2) 0.090(2) 0.0651(19) 0.0262(14) 0.0157(13)
C4 0.0223(12) 0.0361(14) 0.0302(13) 0.0152(11) 0.0017(10) -0.0011(10)
C91 0.0266(13) 0.0324(13) 0.0376(14) 0.0133(11) 0.0059(11) 0.0041(11)
F13 0.1530(18) 0.0831(13) 0.0581(12) 0.0300(9) 0.0152(12) -0.0226(12)
C106 0.0323(13) 0.0273(13) 0.0340(13) 0.0132(10) 0.0094(11) 0.0036(10)
F8 0.057(2) 0.063(2) 0.052(2) -0.0035(18) -0.0018(17) 0.0145(19)
C107 0.0402(15) 0.0326(14) 0.0331(14) 0.0127(11) 0.0097(12) 0.0034(12)
C111 0.0338(14) 0.0294(13) 0.0340(14) 0.0126(11) 0.0095(11) 0.0034(11)
C90 0.0271(13) 0.0313(13) 0.0319(13) 0.0135(11) 0.0050(10) 0.0052(10)
N2 0.0300(13) 0.079(2) 0.093(2) 0.0654(19) 0.0292(14) 0.0182(13)
C94 0.0355(14) 0.0306(14) 0.0350(14) 0.0132(11) 0.0070(11) 0.0058(11)
C82 0.0268(13) 0.0327(14) 0.0375(14) 0.0101(11) 0.0093(11) 0.0034(11)
C59 0.0361(14) 0.0341(14) 0.0379(14) 0.0175(12) 0.0134(12) 0.0022(11)
C3 0.0263(12) 0.0343(14) 0.0291(13) 0.0145(11) 0.0022(10) -0.0036(10)
C93 0.0363(14) 0.0354(14) 0.0342(14) 0.0117(11) 0.0091(11) 0.0113(12)
C95 0.0306(13) 0.0340(14) 0.0328(13) 0.0142(11) 0.0080(11) 0.0039(11)
C110 0.0329(14) 0.0328(14) 0.0452(16) 0.0178(12) 0.0097(12) 0.0042(11)
C68 0.0346(14) 0.0325(14) 0.0365(14) 0.0111(11) 0.0093(12) 0.0035(11)
C6 0.0408(15) 0.0348(14) 0.0273(13) 0.0116(11) 0.0092(11) 0.0015(12)
F12 0.044(2) 0.102(3) 0.077(3) 0.021(3) 0.0111(17) -0.008(2)
C7 0.0472(17) 0.0291(14) 0.0381(15) 0.0111(11) 0.0158(13) 0.0018(12)
C92 0.0298(13) 0.0414(15) 0.0393(15) 0.0195(12) 0.0107(11) 0.0117(12)
C108 0.0448(16) 0.0360(15) 0.0449(16) 0.0179(13) 0.0225(14) 0.0096(13)
C84 0.0381(15) 0.0345(15) 0.0488(17) 0.0157(13) 0.0107(13) 0.0071(12)
F24 0.0661(14) 0.1002(12) 0.1469(17) 0.0135(12) 0.0241(13) -0.0007(12)
C99 0.0400(16) 0.0324(14) 0.0381(15) 0.0126(12) -0.0004(12) -0.0012(12)
C83 0.0349(14) 0.0308(14) 0.0374(15) 0.0112(11) 0.0063(12) 0.0043(11)
C98 0.0346(14) 0.0318(14) 0.0318(13) 0.0073(11) 0.0055(11) 0.0050(11)
C46 0.0416(16) 0.0346(14) 0.0292(13) 0.0141(11) 0.0029(11) -0.0018(12)
C44 0.0385(15) 0.0356(14) 0.0365(14) 0.0167(12) 0.0133(12) -0.0004(12)
C58 0.0316(14) 0.0362(14) 0.0373(14) 0.0186(12) 0.0131(11) 0.0044(11)
C87 0.0378(15) 0.0351(15) 0.0403(15) 0.0093(12) 0.0147(12) 0.0023(12)
C45 0.0415(15) 0.0367(15) 0.0350(14) 0.0179(12) 0.0131(12) 0.0006(12)
C51 0.0451(17) 0.0382(15) 0.0315(14) 0.0154(12) 0.0061(12) 0.0027(13)
C60 0.0448(17) 0.0420(16) 0.0398(16) 0.0153(13) 0.0156(13) 0.0087(13)
F23 0.0674(14) 0.1371(15) 0.1458(17) 0.0691(15) -0.0067(12) 0.0233(13)
C103 0.0325(14) 0.0473(17) 0.0368(15) 0.0132(13) 0.0074(12) 0.0083(13)
C109 0.0356(15) 0.0383(15) 0.0548(18) 0.0228(14) 0.0181(13) 0.0077(12)
C47 0.0436(17) 0.0393(16) 0.0390(16) 0.0175(13) -0.0032(13) -0.0026(13)
C86 0.0366(15) 0.0349(15) 0.0467(17) 0.0031(13) 0.0176(13) 0.0004(12)
C85 0.0378(15) 0.0287(14) 0.0551(18) 0.0107(13) 0.0170(14) 0.0044(12)
F25 0.086(2) 0.087(2) 0.084(2) 0.0517(17) 0.0096(15) 0.0042(16)
C63 0.0348(15) 0.0472(17) 0.0441(16) 0.0245(14) 0.0142(13) 0.0053(13)
C14 0.0290(14) 0.0467(17) 0.0382(15) 0.0081(13) 0.0013(12) 0.0097(12)
C102 0.0415(17) 0.0485(18) 0.0415(16) 0.0113(14) 0.0077(13) 0.0143(14)
C53 0.0421(16) 0.0448(17) 0.0380(15) 0.0132(13) 0.0133(13) 0.0053(13)
C113 0.0325(15) 0.0458(18) 0.0541(19) 0.0191(15) 0.0053(14) 0.0016(13)
F30 0.0785(18) 0.0651(17) 0.0657(17) 0.0308(14) 0.0296(14) -0.0017(14)
C1 0.0212(13) 0.0557(19) 0.0612(19) 0.0401(16) 0.0099(13) 0.0053(12)
C65 0.0329(15) 0.0537(19) 0.0494(18) 0.0260(15) 0.0066(13) 0.0037(13)
C100 0.0505(19) 0.0352(15) 0.0437(17) 0.0144(13) -0.0051(14) -0.0021(14)
C56 0.0383(16) 0.0491(18) 0.0396(16) 0.0183(14) -0.0038(13) -0.0005(14)
C96 0.0497(18) 0.0343(15) 0.0444(17) 0.0092(13) 0.0142(14) 0.0038(13)
C2 0.0244(14) 0.067(2) 0.079(2) 0.052(2) 0.0154(15) 0.0070(14)
C97 0.0383(16) 0.0532(19) 0.0520(18) 0.0216(15) 0.0199(14) 0.0144(14)
C101 0.0492(19) 0.0394(16) 0.0451(17) 0.0146(14) -0.0051(14) 0.0096(14)
F22 0.0755(15) 0.191(2) 0.1106(13) 0.0354(12) 0.0478(13) 0.0154(14)
C20 0.0340(16) 0.075(2) 0.071(2) 0.055(2) 0.0254(16) 0.0194(16)
F28 0.0767(18) 0.0527(16) 0.0780(18) 0.0176(14) 0.0199(15) -0.0196(14)
C11 0.063(2) 0.0452(18) 0.0398(17) 0.0096(14) 0.0223(15) 0.0082(16)
C30 0.0454(18) 0.071(2) 0.0480(18) 0.0321(17) 0.0241(15) 0.0220(17)
C57 0.0459(18) 0.057(2) 0.0478(18) 0.0270(16) 0.0008(15) 0.0079(15)
C21 0.0420(17) 0.072(2) 0.0474(17) 0.0367(17) 0.0268(15) 0.0239(16)
C112 0.060(2) 0.052(2) 0.054(2) 0.0223(16) 0.0318(17) 0.0146(16)
C50 0.060(2) 0.0416(18) 0.0451(18) 0.0137(14) 0.0061(16) 0.0100(15)
C62 0.0392(16) 0.057(2) 0.056(2) 0.0298(16) 0.0193(15) 0.0175(15)
C61 0.0526(19) 0.0494(18) 0.0517(19) 0.0203(15) 0.0263(16) 0.0166(15)
C37 0.0334(16) 0.079(3) 0.089(3) 0.057(2) 0.0296(18) 0.0216(17)
C22 0.0502(19) 0.084(3) 0.0444(18) 0.0353(18) 0.0239(16) 0.0313(19)
C66 0.0464(18) 0.061(2) 0.0492(19) 0.0286(17) 0.0089(15) 0.0097(16)
C32 0.0322(16) 0.078(3) 0.090(3) 0.064(2) 0.0304(17) 0.0225(17)
F15 0.143(2) 0.1352(17) 0.1397(19) 0.0878(13) 0.0307(14) 0.0656(15)
C33 0.0416(18) 0.081(3) 0.089(3) 0.062(2) 0.0323(19) 0.0233(18)
C23 0.060(2) 0.091(3) 0.063(2) 0.056(2) 0.035(2) 0.042(2)
C10 0.078(3) 0.0348(17) 0.077(3) 0.0233(17) 0.038(2) 0.0216(17)
C8 0.081(3) 0.053(2) 0.054(2) 0.0303(17) 0.0392(19) 0.0325(19)
C88 0.070(2) 0.0423(19) 0.054(2) -0.0002(16) 0.0206(19) -0.0074(17)
C89 0.086(3) 0.0441(17) 0.0683(18) 0.0345(11) 0.007(2) -0.0030(15)
C55 0.0415(18) 0.069(2) 0.0462(19) 0.0205(17) -0.0029(15) -0.0042(16)
C31 0.0421(18) 0.071(2) 0.056(2) 0.0233(18) 0.0174(16) 0.0114(17)
C24 0.057(2) 0.077(3) 0.091(3) 0.061(2) 0.036(2) 0.026(2)
C12 0.083(3) 0.046(2) 0.059(2) 0.0070(17) 0.037(2) 0.0216(19)
C48 0.055(2) 0.0433(19) 0.055(2) 0.0125(16) -0.0137(17) -0.0067(16)
C52 0.070(2) 0.067(2) 0.054(2) 0.0228(18) 0.0279(19) 0.002(2)
C54 0.0420(17) 0.054(2) 0.055(2) 0.0152(16) 0.0163(15) 0.0114(15)
C49 0.067(2) 0.0352(17) 0.058(2) 0.0088(15) -0.0075(18) 0.0001(16)
B1 0.0297(15) 0.0320(15) 0.0317(15) 0.0125(12) 0.0076(12) 0.0028(12)
C25 0.0442(19) 0.075(3) 0.098(3) 0.066(2) 0.026(2) 0.0122(18)
C64 0.0348(17) 0.073(3) 0.079(3) 0.039(2) 0.0064(17) -0.0016(17)
C36 0.0411(19) 0.090(3) 0.090(3) 0.064(3) 0.023(2) 0.025(2)
C69 0.0412(18) 0.080(3) 0.073(3) 0.041(2) 0.0199(18) 0.0082(18)
C9 0.090(3) 0.054(2) 0.067(2) 0.0380(19) 0.044(2) 0.033(2)
C34 0.056(2) 0.080(3) 0.090(3) 0.058(3) 0.031(2) 0.025(2)
C17 0.0476(19) 0.0503(19) 0.0481(19) 0.0060(15) -0.0001(15) 0.0078(15)
C42 0.053(2) 0.079(3) 0.082(3) 0.055(2) 0.030(2) 0.0229(19)
C67 0.055(2) 0.075(3) 0.0456(19) 0.0208(18) 0.0142(16) 0.0195(19)
C105 0.0352(18) 0.0965(17) 0.069(2) 0.0198(17) 0.0046(15) 0.0186(17)
C39 0.0368(18) 0.082(3) 0.096(3) 0.059(3) 0.0238(19) 0.0153(18)
C19 0.0422(19) 0.100(3) 0.115(4) 0.083(3) 0.044(2) 0.025(2)
C104 0.0620(13) 0.0574(12) 0.0616(12) 0.0233(9) 0.0112(9) 0.0035(9)
C35 0.056(2) 0.085(3) 0.098(3) 0.064(3) 0.029(2) 0.030(2)
C16 0.038(2) 0.143(5) 0.058(2) 0.013(3) 0.0153(18) 0.028(2)
C15 0.062(3) 0.058(2) 0.080(3) 0.028(2) -0.018(2) 0.0087(19)
C29 0.122(4) 0.087(3) 0.070(3) 0.032(2) 0.063(3) 0.031(3)
C27 0.078(2) 0.0801(18) 0.100(2) 0.0519(15) 0.0166(15) -0.0013(15)
C41 0.094(4) 0.111(4) 0.093(4) 0.066(3) 0.043(3) 0.041(3)
C43 0.055(2) 0.116(4) 0.090(3) 0.056(3) 0.018(2) 0.002(3)
C40 0.053(2) 0.114(4) 0.076(3) 0.043(3) 0.005(2) -0.025(2)
C18 0.0639(17) 0.0811(19) 0.0867(19) 0.0484(15) 0.0334(14) 0.0117(14)
C38 0.057(2) 0.084(3) 0.123(3) 0.047(2) 0.033(2) 0.0029(19)
C28 0.098(3) 0.075(2) 0.112(3) 0.036(2) 0.014(2) -0.006(2)
C26 0.093(3) 0.104(3) 0.152(4) 0.072(3) 0.035(3) -0.006(2)
C70 0.039(4) 0.030(4) 0.034(3) 0.008(2) 0.015(3) -0.001(3)
C75 0.060(5) 0.064(5) 0.082(6) -0.009(4) 0.042(4) -0.005(4)
C74 0.052(5) 0.107(7) 0.105(7) -0.002(6) 0.041(5) -0.022(5)
C73 0.080(6) 0.093(7) 0.055(4) 0.014(4) 0.009(4) -0.039(5)
C72 0.097(4) 0.096(4) 0.098(4) 0.019(2) 0.034(2) 0.007(2)
C71 0.080(3) 0.083(3) 0.085(3) 0.0116(19) 0.034(2) 0.0067(19)
C76 0.069(8) 0.061(8) 0.042(6) -0.005(5) 0.023(5) -0.011(6)
C81 0.056(6) 0.074(7) 0.080(7) 0.010(5) 0.008(5) -0.019(5)
C80 0.089(5) 0.088(5) 0.089(5) 0.023(2) 0.030(2) 0.003(2)
C79 0.143(12) 0.062(6) 0.068(7) -0.021(5) 0.047(8) -0.032(7)
C78 0.144(12) 0.063(6) 0.079(7) 0.000(6) 0.052(8) 0.030(7)
C77 0.073(6) 0.065(6) 0.066(6) -0.001(5) 0.033(5) 0.012(5)
F27 0.161(5) 0.154(5) 0.159(5) 0.043(2) 0.053(2) 0.017(2)
F9 0.058(3) 0.087(4) 0.052(3) 0.023(3) 0.011(2) 0.001(3)
F7 0.080(4) 0.055(3) 0.076(4) 0.014(3) -0.002(3) -0.003(3)
F11 0.046(3) 0.082(3) 0.074(3) 0.012(3) 0.004(2) 0.031(3)
F26 0.061(2) 0.059(2) 0.052(2) 0.0174(16) 0.0183(16) 0.0028(16)
F29 0.129(4) 0.130(4) 0.130(4) 0.042(2) 0.042(2) 0.011(2)

loop_
_atom_type_symbol
_atom_type_description
_atom_type_scat_dispersion_real
_atom_type_scat_dispersion_imag
_atom_type_scat_source
C C 0.0181 0.0091 'International Tables Vol C Tables 4.2.6.8 and 6.1.1.4'
H H 0.0000 0.0000 'International Tables Vol C Tables 4.2.6.8 and 6.1.1.4'
B B 0.0090 0.0039 'International Tables Vol C Tables 4.2.6.8 and 6.1.1.4'
F F 0.0727 0.0534 'International Tables Vol C Tables 4.2.6.8 and 6.1.1.4'
N N 0.0311 0.0180 'International Tables Vol C Tables 4.2.6.8 and 6.1.1.4'
O O 0.0492 0.0322 'International Tables Vol C Tables 4.2.6.8 and 6.1.1.4'
P P 0.2955 0.4335 'International Tables Vol C Tables 4.2.6.8 and 6.1.1.4'
S S 0.3331 0.5567 'International Tables Vol C Tables 4.2.6.8 and 6.1.1.4'

loop_
_geom_angle_atom_site_label_1
_geom_angle_atom_site_label_2
_geom_angle_atom_site_label_3
_geom_angle
_geom_angle_site_symmetry_1
_geom_angle_site_symmetry_3
_geom_angle_publ_flag
C6 P1 S1 90.12(10) . . ?
C6 P1 S2 110.17(12) . . ?
C1 P1 S1 110.30(12) . . ?
C1 P1 S2 89.38(13) . . ?
C1 P1 C6 100.37(13) . . ?
C3 P2 C1 103.69(14) . . ?
C70 S1 P1 102.7(2) . . ?
C13 O2 C14 123.1(2) . . ?
C76 S2 P1 96.8(3) . . ?
C4 N4 C58 131.7(2) . . ?
C4 N4 C45 110.8(2) . . ?
C58 N4 C45 116.5(2) . . ?
C4 N3 C46 129.0(2) . . ?
C4 N3 C44 109.7(2) . . ?
C46 N3 C44 121.1(2) . . ?
C3 C5 C13 113.9(2) . . ?
C6 C5 C13 121.6(2) . . ?
C6 C5 C3 123.5(2) . . ?
O1 C13 O2 124.6(3) . . ?
O1 C13 C5 123.7(2) . . ?
O2 C13 C5 111.4(2) . . ?
C2 N1 C20 128.5(3) . . ?
C2 N1 C18 111.4(3) . . ?
C20 N1 C18 114.2(3) . . ?
N4 C4 C3 126.8(3) . . ?
N3 C4 N4 109.7(2) . . ?
N3 C4 C3 123.5(2) . . ?
C90 C91 H91 118.8 . . ?
C92 C91 H91 118.8 . . ?
C92 C91 C90 122.3(3) . . ?
C107 C106 C111 115.6(3) . . ?
C107 C106 B1 121.7(2) . . ?
C111 C106 B1 122.4(2) . . ?
C106 C107 H107 118.8 . . ?
C108 C107 C106 122.3(3) . . ?
C108 C107 H107 118.8 . . ?
C106 C111 H111 118.9 . . ?
C110 C111 C106 122.2(3) . . ?
C110 C111 H111 118.9 . . ?
C91 C90 C95 115.4(3) . . ?
C91 C90 B1 123.5(2) . . ?
C95 C90 B1 120.7(2) . . ?
C2 N2 C32 131.9(3) . . ?
C2 N2 C19 111.9(3) . . ?
C32 N2 C19 116.1(3) . . ?
C93 C94 C95 121.2(3) . . ?
C93 C94 C96 120.1(3) . . ?
C95 C94 C96 118.6(3) . . ?
C83 C82 B1 122.0(2) . . ?
C87 C82 C83 115.8(3) . . ?
C87 C82 B1 121.9(3) . . ?
C58 C59 C68 122.7(3) . . ?
C60 C59 C68 120.1(3) . . ?
C60 C59 C58 117.2(3) . . ?
C5 C3 P2 125.37(19) . . ?
C4 C3 P2 118.7(2) . . ?
C4 C3 C5 115.8(2) . . ?
C94 C93 H93 121.2 . . ?
C94 C93 C92 117.6(3) . . ?
C92 C93 H93 121.2 . . ?
C90 C95 H95 118.8 . . ?
C94 C95 C90 122.4(3) . . ?
C94 C95 H95 118.8 . . ?
C111 C110 C113 118.7(3) . . ?
C109 C110 C111 121.2(3) . . ?
C109 C110 C113 120.0(3) . . ?
C59 C68 H68 108.4 . . ?
C59 C68 C69 111.0(3) . . ?
C59 C68 C67 112.6(3) . . ?
C69 C68 H68 108.4 . . ?
C69 C68 C67 108.0(3) . . ?
C67 C68 H68 108.4 . . ?
C5 C6 P1 123.2(2) . . ?
C5 C6 C7 124.8(3) . . ?
C7 C6 P1 112.1(2) . . ?
C11 C7 C6 120.4(3) . . ?
C11 C7 C8 118.6(3) . . ?
C8 C7 C6 120.8(3) . . ?
C91 C92 C97 118.6(3) . . ?
C93 C92 C91 121.0(3) . . ?
C93 C92 C97 120.4(3) . . ?
C107 C108 C112 118.9(3) . . ?
C109 C108 C107 120.8(3) . . ?
C109 C108 C112 120.3(3) . . ?
C83 C84 C89 120.6(3) . . ?
C85 C84 C83 121.1(3) . . ?
C85 C84 C89 118.3(3) . . ?
C98 C99 H99 119.0 . . ?
C98 C99 C100 122.1(3) . . ?
C100 C99 H99 119.0 . . ?
C82 C83 H83 119.0 . . ?
C84 C83 C82 121.9(3) . . ?
C84 C83 H83 119.0 . . ?
C99 C98 C103 116.1(3) . . ?
C99 C98 B1 123.9(3) . . ?
C103 C98 B1 119.6(3) . . ?
C51 C46 N3 119.4(3) . . ?
C47 C46 N3 118.9(3) . . ?
C47 C46 C51 121.2(3) . . ?
N3 C44 H44A 111.3 . . ?
N3 C44 H44B 111.3 . . ?
N3 C44 C45 102.5(2) . . ?
H44A C44 H44B 109.2 . . ?
C45 C44 H44A 111.3 . . ?
C45 C44 H44B 111.3 . . ?
C59 C58 N4 119.9(2) . . ?
C59 C58 C63 122.5(3) . . ?
C63 C58 N4 117.0(3) . . ?
C82 C87 H87 118.8 . . ?
C86 C87 C82 122.3(3) . . ?
C86 C87 H87 118.8 . . ?
N4 C45 C44 102.2(2) . . ?
N4 C45 H45A 111.3 . . ?
N4 C45 H45B 111.3 . . ?
C44 C45 H45A 111.3 . . ?
C44 C45 H45B 111.3 . . ?
H45A C45 H45B 109.2 . . ?
C46 C51 C53 123.7(3) . . ?
C50 C51 C46 117.7(3) . . ?
C50 C51 C53 118.3(3) . . ?
C59 C60 H60 119.3 . . ?
C61 C60 C59 121.3(3) . . ?
C61 C60 H60 119.3 . . ?
C98 C103 H103 118.8 . . ?
C102 C103 C98 122.4(3) . . ?
C102 C103 H103 118.8 . . ?
C110 C109 C108 117.8(3) . . ?
C110 C109 H109 121.1 . . ?
C108 C109 H109 121.1 . . ?
C46 C47 C56 122.4(3) . . ?
C48 C47 C46 117.6(3) . . ?
C48 C47 C56 119.8(3) . . ?
C87 C86 C88 119.2(3) . . ?
C85 C86 C87 120.8(3) . . ?
C85 C86 C88 120.0(3) . . ?
C84 C85 H85 121.0 . . ?
C86 C85 C84 118.1(3) . . ?
C86 C85 H85 121.0 . . ?
C58 C63 C65 123.6(3) . . ?
C62 C63 C58 117.3(3) . . ?
C62 C63 C65 119.1(3) . . ?
O2 C14 C17 108.1(2) . . ?
O2 C14 C16 112.2(3) . . ?
O2 C14 C15 101.6(3) . . ?
C17 C14 C16 113.3(4) . . ?
C17 C14 C15 110.2(3) . . ?
C16 C14 C15 110.7(4) . . ?
C103 C102 C101 120.3(3) . . ?
C103 C102 C105 118.9(3) . . ?
C101 C102 C105 120.7(3) . . ?
C51 C53 H53 108.3 . . ?
C51 C53 C52 109.2(3) . . ?
C51 C53 C54 113.4(3) . . ?
C52 C53 H53 108.3 . . ?
C54 C53 H53 108.3 . . ?
C54 C53 C52 109.2(3) . . ?
F10 C113 F8 104.6(4) . . ?
F10 C113 C110 112.9(3) . . ?
F10 C113 F12 106.9(4) . . ?
F8 C113 C110 113.1(3) . . ?
F12 C113 F8 103.2(4) . . ?
F12 C113 C110 115.3(4) . . ?
F9 C113 C110 112.6(4) . . ?
F9 C113 F11 106.8(6) . . ?
F7 C113 C110 110.9(4) . . ?
F7 C113 F9 109.2(6) . . ?
F7 C113 F11 105.4(6) . . ?
F11 C113 C110 111.6(4) . . ?
P2 C1 P1 121.12(19) . . ?
C2 C1 P1 113.6(2) . . ?
C2 C1 P2 124.2(3) . . ?
C63 C65 H65 107.9 . . ?
C63 C65 C66 111.0(3) . . ?
C63 C65 C64 111.8(3) . . ?
C66 C65 H65 107.9 . . ?
C66 C65 C64 110.3(3) . . ?
C64 C65 H65 107.9 . . ?
C99 C100 C104 119.1(3) . . ?
C101 C100 C99 120.4(3) . . ?
C101 C100 C104 120.5(3) . . ?
C47 C56 H56 108.3 . . ?
C47 C56 C57 109.8(3) . . ?
C47 C56 C55 114.2(3) . . ?
C57 C56 H56 108.3 . . ?
C55 C56 H56 108.3 . . ?
C55 C56 C57 107.7(3) . . ?
F18 C96 F16 105.1(3) . . ?
F18 C96 C94 113.0(3) . . ?
F16 C96 C94 111.8(3) . . ?
F17 C96 F18 106.4(3) . . ?
F17 C96 F16 106.5(3) . . ?
F17 C96 C94 113.4(3) . . ?
N1 C2 C1 123.0(3) . . ?
N2 C2 N1 108.4(3) . . ?
N2 C2 C1 128.6(3) . . ?
F21 C97 C92 112.3(3) . . ?
F20 C97 F21 105.1(3) . . ?
F20 C97 F19 106.5(3) . . ?
F20 C97 C92 112.5(3) . . ?
F19 C97 F21 106.3(3) . . ?
F19 C97 C92 113.4(3) . . ?
C102 C101 H101 120.7 . . ?
C100 C101 C102 118.7(3) . . ?
C100 C101 H101 120.7 . . ?
C21 C20 N1 119.4(3) . . ?
C25 C20 N1 117.4(3) . . ?
C25 C20 C21 122.3(3) . . ?
C7 C11 H11 119.9 . . ?
C7 C11 C12 120.3(3) . . ?
C12 C11 H11 119.9 . . ?
C21 C30 H30 107.3 . . ?
C21 C30 C31 112.1(3) . . ?
C21 C30 C29 111.1(3) . . ?
C31 C30 H30 107.3 . . ?
C29 C30 H30 107.3 . . ?
C29 C30 C31 111.4(4) . . ?
C56 C57 H57A 109.5 . . ?
C56 C57 H57B 109.5 . . ?
C56 C57 H57C 109.5 . . ?
H57A C57 H57B 109.5 . . ?
H57A C57 H57C 109.5 . . ?
H57B C57 H57C 109.5 . . ?
C20 C21 C30 124.1(3) . . ?
C20 C21 C22 117.2(4) . . ?
C22 C21 C30 118.7(3) . . ?
F2 C112 F3 105.3(3) . . ?
F2 C112 F1 106.2(3) . . ?
F2 C112 C108 112.7(3) . . ?
F3 C112 C108 112.2(3) . . ?
F1 C112 F3 106.3(3) . . ?
F1 C112 C108 113.5(3) . . ?
C51 C50 H50 119.3 . . ?
C49 C50 C51 121.5(3) . . ?
C49 C50 H50 119.3 . . ?
C63 C62 H62 119.1 . . ?
C61 C62 C63 121.7(3) . . ?
C61 C62 H62 119.1 . . ?
C60 C61 H61 120.1 . . ?
C62 C61 C60 119.9(3) . . ?
C62 C61 H61 120.1 . . ?
C32 C37 C36 116.7(4) . . ?
C32 C37 C39 122.9(3) . . ?
C36 C37 C39 120.5(4) . . ?
C21 C22 H22 119.3 . . ?
C23 C22 C21 121.3(4) . . ?
C23 C22 H22 119.3 . . ?
C65 C66 H66A 109.5 . . ?
C65 C66 H66B 109.5 . . ?
C65 C66 H66C 109.5 . . ?
H66A C66 H66B 109.5 . . ?
H66A C66 H66C 109.5 . . ?
H66B C66 H66C 109.5 . . ?
C37 C32 N2 119.8(4) . . ?
C37 C32 C33 122.4(3) . . ?
C33 C32 N2 117.0(3) . . ?
C32 C33 C42 122.7(3) . . ?
C34 C33 C32 117.8(4) . . ?
C34 C33 C42 119.4(4) . . ?
C22 C23 H23 120.0 . . ?
C24 C23 C22 119.9(3) . . ?
C24 C23 H23 120.0 . . ?
C12 C10 H10 120.2 . . ?
C12 C10 C9 119.5(3) . . ?
C9 C10 H10 120.2 . . ?
C7 C8 H8 119.7 . . ?
C9 C8 C7 120.6(3) . . ?
C9 C8 H8 119.7 . . ?
F5 C88 C86 112.7(3) . . ?
F4 C88 F5 105.8(3) . . ?
F4 C88 C86 112.4(3) . . ?
F6 C88 F5 107.2(4) . . ?
F6 C88 F4 105.2(4) . . ?
F6 C88 C86 112.8(3) . . ?
F14 C89 C84 112.5(3) . . ?
F13 C89 F14 107.8(4) . . ?
F13 C89 C84 114.5(3) . . ?
F15 C89 F14 102.2(4) . . ?
F15 C89 F13 105.6(4) . . ?
F15 C89 C84 113.4(4) . . ?
C56 C55 H55A 109.5 . . ?
C56 C55 H55B 109.5 . . ?
C56 C55 H55C 109.5 . . ?
H55A C55 H55B 109.5 . . ?
H55A C55 H55C 109.5 . . ?
H55B C55 H55C 109.5 . . ?
C30 C31 H31A 109.5 . . ?
C30 C31 H31B 109.5 . . ?
C30 C31 H31C 109.5 . . ?
H31A C31 H31B 109.5 . . ?
H31A C31 H31C 109.5 . . ?
H31B C31 H31C 109.5 . . ?
C23 C24 H24 119.2 . . ?
C23 C24 C25 121.6(4) . . ?
C25 C24 H24 119.2 . . ?
C11 C12 H12 119.8 . . ?
C10 C12 C11 120.4(3) . . ?
C10 C12 H12 119.8 . . ?
C47 C48 H48 119.1 . . ?
C49 C48 C47 121.9(3) . . ?
C49 C48 H48 119.1 . . ?
C53 C52 H52A 109.5 . . ?
C53 C52 H52B 109.5 . . ?
C53 C52 H52C 109.5 . . ?
H52A C52 H52B 109.5 . . ?
H52A C52 H52C 109.5 . . ?
H52B C52 H52C 109.5 . . ?
C53 C54 H54A 109.5 . . ?
C53 C54 H54B 109.5 . . ?
C53 C54 H54C 109.5 . . ?
H54A C54 H54B 109.5 . . ?
H54A C54 H54C 109.5 . . ?
H54B C54 H54C 109.5 . . ?
C50 C49 H49 120.1 . . ?
C48 C49 C50 119.8(3) . . ?
C48 C49 H49 120.1 . . ?
C106 B1 C90 111.9(2) . . ?
C82 B1 C106 104.3(2) . . ?
C82 B1 C90 113.6(2) . . ?
C82 B1 C98 111.3(2) . . ?
C98 B1 C106 113.5(2) . . ?
C98 B1 C90 102.6(2) . . ?
C20 C25 C27 123.8(3) . . ?
C24 C25 C20 117.5(4) . . ?
C24 C25 C27 118.7(4) . . ?
C65 C64 H64A 109.5 . . ?
C65 C64 H64B 109.5 . . ?
C65 C64 H64C 109.5 . . ?
H64A C64 H64B 109.5 . . ?
H64A C64 H64C 109.5 . . ?
H64B C64 H64C 109.5 . . ?
C37 C36 H36 119.0 . . ?
C35 C36 C37 121.9(4) . . ?
C35 C36 H36 119.0 . . ?
C68 C69 H69A 109.5 . . ?
C68 C69 H69B 109.5 . . ?
C68 C69 H69C 109.5 . . ?
H69A C69 H69B 109.5 . . ?
H69A C69 H69C 109.5 . . ?
H69B C69 H69C 109.5 . . ?
C10 C9 C8 120.4(3) . . ?
C10 C9 H9 119.8 . . ?
C8 C9 H9 119.8 . . ?
C33 C34 H34 119.7 . . ?
C35 C34 C33 120.5(5) . . ?
C35 C34 H34 119.7 . . ?
C14 C17 H17A 109.5 . . ?
C14 C17 H17B 109.5 . . ?
C14 C17 H17C 109.5 . . ?
H17A C17 H17B 109.5 . . ?
H17A C17 H17C 109.5 . . ?
H17B C17 H17C 109.5 . . ?
C33 C42 H42 107.4 . . ?
C33 C42 C41 112.0(4) . . ?
C33 C42 C43 110.9(3) . . ?
C41 C42 H42 107.4 . . ?
C43 C42 H42 107.4 . . ?
C43 C42 C41 111.5(5) . . ?
C68 C67 H67A 109.5 . . ?
C68 C67 H67B 109.5 . . ?
C68 C67 H67C 109.5 . . ?
H67A C67 H67B 109.5 . . ?
H67A C67 H67C 109.5 . . ?
H67B C67 H67C 109.5 . . ?
F24 C105 F23 107.1(4) . . ?
F24 C105 C102 114.0(4) . . ?
F24 C105 F22 102.6(5) . . ?
F23 C105 C102 113.8(4) . . ?
F23 C105 F22 105.2(4) . . ?
F22 C105 C102 113.2(4) . . ?
C37 C39 H39 107.7 . . ?
C37 C39 C40 112.3(3) . . ?
C37 C39 C38 112.4(4) . . ?
C40 C39 H39 107.7 . . ?
C40 C39 C38 108.9(4) . . ?
C38 C39 H39 107.7 . . ?
N2 C19 H19A 111.1 . . ?
N2 C19 H19B 111.1 . . ?
N2 C19 C18 103.5(3) . . ?
H19A C19 H19B 109.0 . . ?
C18 C19 H19A 111.1 . . ?
C18 C19 H19B 111.1 . . ?
F25 C104 F30 111.0(5) . . ?
F25 C104 C100 114.8(4) . . ?
F25 C104 F28 106.2(4) . . ?
F30 C104 C100 112.1(3) . . ?
F28 C104 F30 97.4(4) . . ?
F28 C104 C100 114.0(4) . . ?
F27 C104 C100 104.2(7) . . ?
F26 C104 C100 115.0(4) . . ?
F26 C104 F27 104.9(7) . . ?
F29 C104 C100 117.6(7) . . ?
F29 C104 F27 102.1(9) . . ?
F29 C104 F26 111.0(8) . . ?
C36 C35 C34 120.6(4) . . ?
C36 C35 H35 119.7 . . ?
C34 C35 H35 119.7 . . ?
C14 C16 H16A 109.5 . . ?
C14 C16 H16B 109.5 . . ?
C14 C16 H16C 109.5 . . ?
H16A C16 H16B 109.5 . . ?
H16A C16 H16C 109.5 . . ?
H16B C16 H16C 109.5 . . ?
C14 C15 H15A 109.5 . . ?
C14 C15 H15B 109.5 . . ?
C14 C15 H15C 109.5 . . ?
H15A C15 H15B 109.5 . . ?
H15A C15 H15C 109.5 . . ?
H15B C15 H15C 109.5 . . ?
C30 C29 H29A 109.5 . . ?
C30 C29 H29B 109.5 . . ?
C30 C29 H29C 109.5 . . ?
H29A C29 H29B 109.5 . . ?
H29A C29 H29C 109.5 . . ?
H29B C29 H29C 109.5 . . ?
C25 C27 H27 107.2 . . ?
C25 C27 C26 109.9(5) . . ?
C28 C27 C25 113.2(5) . . ?
C28 C27 H27 107.2 . . ?
C28 C27 C26 111.9(5) . . ?
C26 C27 H27 107.2 . . ?
C42 C41 H41A 109.5 . . ?
C42 C41 H41B 109.5 . . ?
C42 C41 H41C 109.5 . . ?
H41A C41 H41B 109.5 . . ?
H41A C41 H41C 109.5 . . ?
H41B C41 H41C 109.5 . . ?
C42 C43 H43A 109.5 . . ?
C42 C43 H43B 109.5 . . ?
C42 C43 H43C 109.5 . . ?
H43A C43 H43B 109.5 . . ?
H43A C43 H43C 109.5 . . ?
H43B C43 H43C 109.5 . . ?
C39 C40 H40A 109.5 . . ?
C39 C40 H40B 109.5 . . ?
C39 C40 H40C 109.5 . . ?
H40A C40 H40B 109.5 . . ?
H40A C40 H40C 109.5 . . ?
H40B C40 H40C 109.5 . . ?
N1 C18 C19 104.6(3) . . ?
N1 C18 H18A 110.8 . . ?
N1 C18 H18B 110.8 . . ?
C19 C18 H18A 110.8 . . ?
C19 C18 H18B 110.8 . . ?
H18A C18 H18B 108.9 . . ?
C39 C38 H38A 109.5 . . ?
C39 C38 H38B 109.5 . . ?
C39 C38 H38C 109.5 . . ?
H38A C38 H38B 109.5 . . ?
H38A C38 H38C 109.5 . . ?
H38B C38 H38C 109.5 . . ?
C27 C28 H28A 109.5 . . ?
C27 C28 H28B 109.5 . . ?
C27 C28 H28C 109.5 . . ?
H28A C28 H28B 109.5 . . ?
H28A C28 H28C 109.5 . . ?
H28B C28 H28C 109.5 . . ?
C27 C26 H26A 109.5 . . ?
C27 C26 H26B 109.5 . . ?
C27 C26 H26C 109.5 . . ?
H26A C26 H26B 109.5 . . ?
H26A C26 H26C 109.5 . . ?
H26B C26 H26C 109.5 . . ?
C75 C70 S1 122.0(3) . . ?
C75 C70 C71 120.0 . . ?
C71 C70 S1 117.9(3) . . ?
C70 C75 H75 120.0 . . ?
C74 C75 C70 120.0 . . ?
C74 C75 H75 120.0 . . ?
C75 C74 H74 120.0 . . ?
C75 C74 C73 120.0 . . ?
C73 C74 H74 120.0 . . ?
C74 C73 H73 120.0 . . ?
C74 C73 C72 120.0 . . ?
C72 C73 H73 120.0 . . ?
C73 C72 H72 120.0 . . ?
C71 C72 C73 120.0 . . ?
C71 C72 H72 120.0 . . ?
C70 C71 H71 120.0 . . ?
C72 C71 C70 120.0 . . ?
C72 C71 H71 120.0 . . ?
C81 C76 S2 119.2(4) . . ?
C81 C76 C77 120.0 . . ?
C77 C76 S2 120.8(4) . . ?
C76 C81 H81 120.0 . . ?
C76 C81 C80 120.0 . . ?
C80 C81 H81 120.0 . . ?
C81 C80 H80 120.0 . . ?
C81 C80 C79 120.0 . . ?
C79 C80 H80 120.0 . . ?
C80 C79 H79 120.0 . . ?
C78 C79 C80 120.0 . . ?
C78 C79 H79 120.0 . . ?
C79 C78 H78 120.0 . . ?
C79 C78 C77 120.0 . . ?
C77 C78 H78 120.0 . . ?
C76 C77 H77 120.0 . . ?
C78 C77 C76 120.0 . . ?
C78 C77 H77 120.0 . . ?

loop_
_geom_bond_atom_site_label_1
_geom_bond_atom_site_label_2
_geom_bond_distance
_geom_bond_site_symmetry_2
_geom_bond_publ_flag
P1 S1 2.2124(16) . ?
P1 S2 2.072(2) . ?
P1 C6 1.818(3) . ?
P1 C1 1.808(4) . ?
P2 C3 1.723(3) . ?
P2 C1 1.752(3) . ?
S1 C70 1.763(4) . ?
F18 C96 1.340(4) . ?
O1 C13 1.204(3) . ?
F16 C96 1.345(4) . ?
O2 C13 1.320(3) . ?
O2 C14 1.481(3) . ?
F21 C97 1.330(4) . ?
F20 C97 1.320(4) . ?
S2 C76 1.756(5) . ?
N4 C4 1.349(4) . ?
N4 C58 1.455(4) . ?
N4 C45 1.476(3) . ?
F17 C96 1.320(4) . ?
N3 C4 1.348(4) . ?
N3 C46 1.450(4) . ?
N3 C44 1.473(3) . ?
F2 C112 1.318(4) . ?
F19 C97 1.326(4) . ?
F5 C88 1.328(4) . ?
F3 C112 1.322(4) . ?
F4 C88 1.314(5) . ?
C5 C13 1.519(4) . ?
C5 C3 1.487(4) . ?
C5 C6 1.363(4) . ?
F10 C113 1.309(6) . ?
F6 C88 1.307(5) . ?
F1 C112 1.321(4) . ?
F14 C89 1.334(5) . ?
N1 C2 1.366(4) . ?
N1 C20 1.458(4) . ?
N1 C18 1.465(5) . ?
C4 C3 1.473(3) . ?
C91 H91 0.9500 . ?
C91 C90 1.400(4) . ?
C91 C92 1.394(4) . ?
F13 C89 1.307(5) . ?
C106 C107 1.395(4) . ?
C106 C111 1.405(4) . ?
C106 B1 1.639(4) . ?
F8 C113 1.381(6) . ?
C107 H107 0.9500 . ?
C107 C108 1.392(4) . ?
C111 H111 0.9500 . ?
C111 C110 1.385(4) . ?
C90 C95 1.402(4) . ?
C90 B1 1.641(4) . ?
N2 C2 1.357(5) . ?
N2 C32 1.436(4) . ?
N2 C19 1.472(4) . ?
C94 C93 1.385(4) . ?
C94 C95 1.389(4) . ?
C94 C96 1.495(4) . ?
C82 C83 1.398(4) . ?
C82 C87 1.396(4) . ?
C82 B1 1.634(4) . ?
C59 C68 1.519(4) . ?
C59 C58 1.402(4) . ?
C59 C60 1.391(4) . ?
C93 H93 0.9500 . ?
C93 C92 1.389(4) . ?
C95 H95 0.9500 . ?
C110 C109 1.381(4) . ?
C110 C113 1.498(4) . ?
C68 H68 1.0000 . ?
C68 C69 1.520(5) . ?
C68 C67 1.535(5) . ?
C6 C7 1.490(4) . ?
F12 C113 1.316(6) . ?
C7 C11 1.380(4) . ?
C7 C8 1.384(4) . ?
C92 C97 1.495(4) . ?
C108 C109 1.391(5) . ?
C108 C112 1.497(4) . ?
C84 C83 1.388(4) . ?
C84 C85 1.387(5) . ?
C84 C89 1.483(5) . ?
F24 C105 1.283(6) . ?
C99 H99 0.9500 . ?
C99 C98 1.394(4) . ?
C99 C100 1.398(4) . ?
C83 H83 0.9500 . ?
C98 C103 1.400(4) . ?
C98 B1 1.637(4) . ?
C46 C51 1.409(5) . ?
C46 C47 1.408(4) . ?
C44 H44A 0.9900 . ?
C44 H44B 0.9900 . ?
C44 C45 1.514(4) . ?
C58 C63 1.407(4) . ?
C87 H87 0.9500 . ?
C87 C86 1.392(4) . ?
C45 H45A 0.9900 . ?
C45 H45B 0.9900 . ?
C51 C53 1.512(4) . ?
C51 C50 1.393(5) . ?
C60 H60 0.9500 . ?
C60 C61 1.389(5) . ?
F23 C105 1.305(5) . ?
C103 H103 0.9500 . ?
C103 C102 1.387(4) . ?
C109 H109 0.9500 . ?
C47 C56 1.527(5) . ?
C47 C48 1.393(5) . ?
C86 C85 1.376(5) . ?
C86 C88 1.501(5) . ?
C85 H85 0.9500 . ?
F25 C104 1.281(6) . ?
C63 C65 1.514(4) . ?
C63 C62 1.389(5) . ?
C14 C17 1.496(5) . ?
C14 C16 1.498(5) . ?
C14 C15 1.520(5) . ?
C102 C101 1.389(5) . ?
C102 C105 1.488(5) . ?
C53 H53 1.0000 . ?
C53 C52 1.543(5) . ?
C53 C54 1.523(5) . ?
C113 F9 1.312(10) . ?
C113 F7 1.269(9) . ?
C113 F11 1.337(8) . ?
F30 C104 1.443(7) . ?
C1 C2 1.432(5) . ?
C65 H65 1.0000 . ?
C65 C66 1.527(4) . ?
C65 C64 1.531(5) . ?
C100 C101 1.384(5) . ?
C100 C104 1.494(5) . ?
C56 H56 1.0000 . ?
C56 C57 1.533(5) . ?
C56 C55 1.532(5) . ?
C101 H101 0.9500 . ?
F22 C105 1.309(6) . ?
C20 C21 1.401(5) . ?
C20 C25 1.396(6) . ?
F28 C104 1.320(6) . ?
C11 H11 0.9500 . ?
C11 C12 1.395(5) . ?
C30 H30 1.0000 . ?
C30 C21 1.508(5) . ?
C30 C31 1.527(5) . ?
C30 C29 1.518(5) . ?
C57 H57A 0.9800 . ?
C57 H57B 0.9800 . ?
C57 H57C 0.9800 . ?
C21 C22 1.403(4) . ?
C50 H50 0.9500 . ?
C50 C49 1.381(5) . ?
C62 H62 0.9500 . ?
C62 C61 1.373(5) . ?
C61 H61 0.9500 . ?
C37 C32 1.401(6) . ?
C37 C36 1.404(5) . ?
C37 C39 1.507(7) . ?
C22 H22 0.9500 . ?
C22 C23 1.375(6) . ?
C66 H66A 0.9800 . ?
C66 H66B 0.9800 . ?
C66 H66C 0.9800 . ?
C32 C33 1.406(6) . ?
F15 C89 1.296(6) . ?
C33 C34 1.397(5) . ?
C33 C42 1.513(6) . ?
C23 H23 0.9500 . ?
C23 C24 1.372(6) . ?
C10 H10 0.9500 . ?
C10 C12 1.369(6) . ?
C10 C9 1.373(5) . ?
C8 H8 0.9500 . ?
C8 C9 1.384(5) . ?
C55 H55A 0.9800 . ?
C55 H55B 0.9800 . ?
C55 H55C 0.9800 . ?
C31 H31A 0.9800 . ?
C31 H31B 0.9800 . ?
C31 H31C 0.9800 . ?
C24 H24 0.9500 . ?
C24 C25 1.394(5) . ?
C12 H12 0.9500 . ?
C48 H48 0.9500 . ?
C48 C49 1.366(6) . ?
C52 H52A 0.9800 . ?
C52 H52B 0.9800 . ?
C52 H52C 0.9800 . ?
C54 H54A 0.9800 . ?
C54 H54B 0.9800 . ?
C54 H54C 0.9800 . ?
C49 H49 0.9500 . ?
C25 C27 1.530(7) . ?
C64 H64A 0.9800 . ?
C64 H64B 0.9800 . ?
C64 H64C 0.9800 . ?
C36 H36 0.9500 . ?
C36 C35 1.365(7) . ?
C69 H69A 0.9800 . ?
C69 H69B 0.9800 . ?
C69 H69C 0.9800 . ?
C9 H9 0.9500 . ?
C34 H34 0.9500 . ?
C34 C35 1.382(6) . ?
C17 H17A 0.9800 . ?
C17 H17B 0.9800 . ?
C17 H17C 0.9800 . ?
C42 H42 1.0000 . ?
C42 C41 1.529(7) . ?
C42 C43 1.527(6) . ?
C67 H67A 0.9800 . ?
C67 H67B 0.9800 . ?
C67 H67C 0.9800 . ?
C39 H39 1.0000 . ?
C39 C40 1.521(7) . ?
C39 C38 1.535(6) . ?
C19 H19A 0.9900 . ?
C19 H19B 0.9900 . ?
C19 C18 1.492(6) . ?
C104 F27 1.393(14) . ?
C104 F26 1.348(7) . ?
C104 F29 1.156(12) . ?
C35 H35 0.9500 . ?
C16 H16A 0.9800 . ?
C16 H16B 0.9800 . ?
C16 H16C 0.9800 . ?
C15 H15A 0.9800 . ?
C15 H15B 0.9800 . ?
C15 H15C 0.9800 . ?
C29 H29A 0.9800 . ?
C29 H29B 0.9800 . ?
C29 H29C 0.9800 . ?
C27 H27 1.0000 . ?
C27 C28 1.512(8) . ?
C27 C26 1.569(7) . ?
C41 H41A 0.9800 . ?
C41 H41B 0.9800 . ?
C41 H41C 0.9800 . ?
C43 H43A 0.9800 . ?
C43 H43B 0.9800 . ?
C43 H43C 0.9800 . ?
C40 H40A 0.9800 . ?
C40 H40B 0.9800 . ?
C40 H40C 0.9800 . ?
C18 H18A 0.9900 . ?
C18 H18B 0.9900 . ?
C38 H38A 0.9800 . ?
C38 H38B 0.9800 . ?
C38 H38C 0.9800 . ?
C28 H28A 0.9800 . ?
C28 H28B 0.9800 . ?
C28 H28C 0.9800 . ?
C26 H26A 0.9800 . ?
C26 H26B 0.9800 . ?
C26 H26C 0.9800 . ?
C70 C75 1.3900 . ?
C70 C71 1.3900 . ?
C75 H75 0.9500 . ?
C75 C74 1.3900 . ?
C74 H74 0.9500 . ?
C74 C73 1.3900 . ?
C73 H73 0.9500 . ?
C73 C72 1.3900 . ?
C72 H72 0.9500 . ?
C72 C71 1.3900 . ?
C71 H71 0.9500 . ?
C76 C81 1.3900 . ?
C76 C77 1.3900 . ?
C81 H81 0.9500 . ?
C81 C80 1.3900 . ?
C80 H80 0.9500 . ?
C80 C79 1.3900 . ?
C79 H79 0.9500 . ?
C79 C78 1.3900 . ?
C78 H78 0.9500 . ?
C78 C77 1.3900 . ?
C77 H77 0.9500 . ?

loop_
_geom_torsion_atom_site_label_1
_geom_torsion_atom_site_label_2
_geom_torsion_atom_site_label_3
_geom_torsion_atom_site_label_4
_geom_torsion
_geom_torsion_site_symmetry_1
_geom_torsion_site_symmetry_2
_geom_torsion_site_symmetry_3
_geom_torsion_site_symmetry_4
_geom_torsion_publ_flag
P1 S1 C70 C75 54.8(4) . . . . ?
P1 S1 C70 C71 -130.0(3) . . . . ?
P1 S2 C76 C81 130.8(4) . . . . ?
P1 S2 C76 C77 -49.1(5) . . . . ?
P1 C6 C7 C11 114.7(3) . . . . ?
P1 C6 C7 C8 -61.0(4) . . . . ?
P1 C1 C2 N1 25.5(5) . . . . ?
P1 C1 C2 N2 -151.3(4) . . . . ?
P2 C1 C2 N1 -166.2(3) . . . . ?
P2 C1 C2 N2 17.0(6) . . . . ?
S1 P1 C6 C5 77.5(2) . . . . ?
S1 P1 C6 C7 -102.3(2) . . . . ?
S1 P1 C1 P2 -45.4(2) . . . . ?
S1 P1 C1 C2 123.3(2) . . . . ?
S1 C70 C75 C74 175.1(6) . . . . ?
S1 C70 C71 C72 -175.3(5) . . . . ?
S2 P1 C6 C5 60.0(3) . . . . ?
S2 P1 C6 C7 -119.8(2) . . . . ?
S2 P1 C1 P2 -61.78(19) . . . . ?
S2 P1 C1 C2 106.9(2) . . . . ?
S2 C76 C81 C80 -179.9(6) . . . . ?
S2 C76 C77 C78 179.9(7) . . . . ?
N4 C4 C3 P2 47.7(3) . . . . ?
N4 C4 C3 C5 -128.2(3) . . . . ?
N4 C58 C63 C65 4.0(4) . . . . ?
N4 C58 C63 C62 -172.9(3) . . . . ?
N3 C4 C3 P2 -134.9(2) . . . . ?
N3 C4 C3 C5 49.3(3) . . . . ?
N3 C46 C51 C53 -5.9(4) . . . . ?
N3 C46 C51 C50 -178.9(3) . . . . ?
N3 C46 C47 C56 4.5(4) . . . . ?
N3 C46 C47 C48 179.2(3) . . . . ?
N3 C44 C45 N4 20.6(3) . . . . ?
C5 C6 C7 C11 -65.1(4) . . . . ?
C5 C6 C7 C8 119.2(4) . . . . ?
C13 O2 C14 C17 67.1(4) . . . . ?
C13 O2 C14 C16 -58.6(4) . . . . ?
C13 O2 C14 C15 -176.9(3) . . . . ?
C13 C5 C3 P2 -132.3(2) . . . . ?
C13 C5 C3 C4 43.3(3) . . . . ?
C13 C5 C6 P1 162.95(19) . . . . ?
C13 C5 C6 C7 -17.3(4) . . . . ?
N1 C20 C21 C30 -9.7(5) . . . . ?
N1 C20 C21 C22 168.8(3) . . . . ?
N1 C20 C25 C24 -168.6(3) . . . . ?
N1 C20 C25 C27 12.2(6) . . . . ?
C4 N4 C58 C59 92.4(4) . . . . ?
C4 N4 C58 C63 -96.9(3) . . . . ?
C4 N4 C45 C44 -13.9(3) . . . . ?
C4 N3 C46 C51 -120.6(3) . . . . ?
C4 N3 C46 C47 67.6(4) . . . . ?
C4 N3 C44 C45 -22.2(3) . . . . ?
C91 C90 C95 C94 -1.3(4) . . . . ?
C91 C90 B1 C106 144.6(2) . . . . ?
C91 C90 B1 C82 26.9(4) . . . . ?
C91 C90 B1 C98 -93.4(3) . . . . ?
C91 C92 C97 F21 -44.8(4) . . . . ?
C91 C92 C97 F20 73.7(4) . . . . ?
C91 C92 C97 F19 -165.3(3) . . . . ?
C106 C107 C108 C109 -1.0(4) . . . . ?
C106 C107 C108 C112 179.3(3) . . . . ?
C106 C111 C110 C109 -0.5(4) . . . . ?
C106 C111 C110 C113 179.3(3) . . . . ?
C107 C106 C111 C110 -0.9(4) . . . . ?
C107 C106 B1 C90 156.7(2) . . . . ?
C107 C106 B1 C82 -80.2(3) . . . . ?
C107 C106 B1 C98 41.1(4) . . . . ?
C107 C108 C109 C110 -0.5(4) . . . . ?
C107 C108 C112 F2 66.4(4) . . . . ?
C107 C108 C112 F3 -52.3(4) . . . . ?
C107 C108 C112 F1 -172.8(3) . . . . ?
C111 C106 C107 C108 1.7(4) . . . . ?
C111 C106 B1 C90 -30.2(3) . . . . ?
C111 C106 B1 C82 92.9(3) . . . . ?
C111 C106 B1 C98 -145.8(3) . . . . ?
C111 C110 C109 C108 1.2(4) . . . . ?
C111 C110 C113 F10 -70.5(5) . . . . ?
C111 C110 C113 F8 48.0(5) . . . . ?
C111 C110 C113 F12 166.4(4) . . . . ?
C111 C110 C113 F9 -40.0(6) . . . . ?
C111 C110 C113 F7 82.7(6) . . . . ?
C111 C110 C113 F11 -160.1(5) . . . . ?
C90 C91 C92 C93 -0.9(4) . . . . ?
C90 C91 C92 C97 180.0(3) . . . . ?
N2 C32 C33 C34 -172.3(3) . . . . ?
N2 C32 C33 C42 6.2(5) . . . . ?
N2 C19 C18 N1 -2.9(5) . . . . ?
C94 C93 C92 C91 -0.4(4) . . . . ?
C94 C93 C92 C97 178.7(3) . . . . ?
C82 C87 C86 C85 -0.6(5) . . . . ?
C82 C87 C86 C88 179.2(3) . . . . ?
C59 C58 C63 C65 174.5(3) . . . . ?
C59 C58 C63 C62 -2.4(4) . . . . ?
C59 C60 C61 C62 -0.8(5) . . . . ?
C3 P2 C1 P1 -27.7(2) . . . . ?
C3 P2 C1 C2 164.9(3) . . . . ?
C3 C5 C13 O1 -24.1(4) . . . . ?
C3 C5 C13 O2 149.8(2) . . . . ?
C3 C5 C6 P1 -4.4(4) . . . . ?
C3 C5 C6 C7 175.4(3) . . . . ?
C93 C94 C95 C90 0.0(4) . . . . ?
C93 C94 C96 F18 14.7(4) . . . . ?
C93 C94 C96 F16 -103.7(3) . . . . ?
C93 C94 C96 F17 135.9(3) . . . . ?
C93 C92 C97 F21 136.1(3) . . . . ?
C93 C92 C97 F20 -105.5(3) . . . . ?
C93 C92 C97 F19 15.5(4) . . . . ?
C95 C90 B1 C106 -43.1(3) . . . . ?
C95 C90 B1 C82 -160.9(2) . . . . ?
C95 C90 B1 C98 78.9(3) . . . . ?
C95 C94 C93 C92 0.8(4) . . . . ?
C95 C94 C96 F18 -167.8(3) . . . . ?
C95 C94 C96 F16 73.9(4) . . . . ?
C95 C94 C96 F17 -46.6(4) . . . . ?
C68 C59 C58 N4 -6.6(4) . . . . ?
C68 C59 C58 C63 -176.9(3) . . . . ?
C68 C59 C60 C61 178.5(3) . . . . ?
C6 P1 C1 P2 48.6(2) . . . . ?
C6 P1 C1 C2 -142.7(2) . . . . ?
C6 C5 C13 O1 167.4(3) . . . . ?
C6 C5 C13 O2 -18.7(3) . . . . ?
C6 C5 C3 P2 35.9(4) . . . . ?
C6 C5 C3 C4 -148.5(3) . . . . ?
C6 C7 C11 C12 179.5(3) . . . . ?
C6 C7 C8 C9 -179.0(4) . . . . ?
C7 C11 C12 C10 1.2(6) . . . . ?
C7 C8 C9 C10 -2.1(7) . . . . ?
C92 C91 C90 C95 1.7(4) . . . . ?
C92 C91 C90 B1 174.3(2) . . . . ?
C99 C98 C103 C102 0.1(4) . . . . ?
C99 C98 B1 C106 24.8(4) . . . . ?
C99 C98 B1 C90 -96.1(3) . . . . ?
C99 C98 B1 C82 142.1(3) . . . . ?
C99 C100 C101 C102 0.7(5) . . . . ?
C99 C100 C104 F25 -171.4(5) . . . . ?
C99 C100 C104 F30 -43.6(5) . . . . ?
C99 C100 C104 F28 65.7(5) . . . . ?
C99 C100 C104 F27 108.6(8) . . . . ?
C99 C100 C104 F26 -137.1(5) . . . . ?
C99 C100 C104 F29 -3.5(10) . . . . ?
C83 C82 C87 C86 -0.6(4) . . . . ?
C83 C82 B1 C106 -85.8(3) . . . . ?
C83 C82 B1 C90 36.3(4) . . . . ?
C83 C82 B1 C98 151.5(3) . . . . ?
C83 C84 C85 C86 1.1(5) . . . . ?
C83 C84 C89 F14 -131.6(4) . . . . ?
C83 C84 C89 F13 -8.1(6) . . . . ?
C83 C84 C89 F15 113.1(4) . . . . ?
C98 C99 C100 C101 -1.0(5) . . . . ?
C98 C99 C100 C104 177.9(3) . . . . ?
C98 C103 C102 C101 -0.4(5) . . . . ?
C98 C103 C102 C105 -179.6(3) . . . . ?
C46 N3 C4 N4 -159.9(3) . . . . ?
C46 N3 C4 C3 22.2(4) . . . . ?
C46 N3 C44 C45 152.6(2) . . . . ?
C46 C51 C53 C52 -95.8(4) . . . . ?
C46 C51 C53 C54 142.2(3) . . . . ?
C46 C51 C50 C49 1.8(5) . . . . ?
C46 C47 C56 C57 73.4(4) . . . . ?
C46 C47 C56 C55 -165.5(3) . . . . ?
C46 C47 C48 C49 -2.4(6) . . . . ?
C44 N3 C4 N4 14.3(3) . . . . ?
C44 N3 C4 C3 -163.6(2) . . . . ?
C44 N3 C46 C51 65.8(3) . . . . ?
C44 N3 C46 C47 -106.0(3) . . . . ?
C58 N4 C4 N3 168.4(3) . . . . ?
C58 N4 C4 C3 -13.8(4) . . . . ?
C58 N4 C45 C44 176.0(2) . . . . ?
C58 C59 C68 C69 85.7(4) . . . . ?
C58 C59 C68 C67 -153.0(3) . . . . ?
C58 C59 C60 C61 -0.1(4) . . . . ?
C58 C63 C65 C66 -112.7(3) . . . . ?
C58 C63 C65 C64 123.7(3) . . . . ?
C58 C63 C62 C61 1.5(5) . . . . ?
C87 C82 C83 C84 2.1(4) . . . . ?
C87 C82 B1 C106 88.2(3) . . . . ?
C87 C82 B1 C90 -149.7(3) . . . . ?
C87 C82 B1 C98 -34.5(4) . . . . ?
C87 C86 C85 C84 0.4(5) . . . . ?
C87 C86 C88 F5 173.1(3) . . . . ?
C87 C86 C88 F4 -67.4(5) . . . . ?
C87 C86 C88 F6 51.4(5) . . . . ?
C45 N4 C4 N3 0.4(3) . . . . ?
C45 N4 C4 C3 178.1(2) . . . . ?
C45 N4 C58 C59 -100.1(3) . . . . ?
C45 N4 C58 C63 70.6(3) . . . . ?
C51 C46 C47 C56 -167.1(3) . . . . ?
C51 C46 C47 C48 7.6(5) . . . . ?
C51 C50 C49 C48 3.2(6) . . . . ?
C60 C59 C68 C69 -92.9(4) . . . . ?
C60 C59 C68 C67 28.4(4) . . . . ?
C60 C59 C58 N4 172.0(2) . . . . ?
C60 C59 C58 C63 1.8(4) . . . . ?
C103 C98 B1 C106 -162.6(3) . . . . ?
C103 C98 B1 C90 76.4(3) . . . . ?
C103 C98 B1 C82 -45.4(4) . . . . ?
C103 C102 C101 C100 0.0(5) . . . . ?
C103 C102 C105 F24 68.7(5) . . . . ?
C103 C102 C105 F23 -168.1(4) . . . . ?
C103 C102 C105 F22 -48.1(6) . . . . ?
C109 C110 C113 F10 109.3(5) . . . . ?
C109 C110 C113 F8 -132.2(4) . . . . ?
C109 C110 C113 F12 -13.8(5) . . . . ?
C109 C110 C113 F9 139.9(5) . . . . ?
C109 C110 C113 F7 -97.5(6) . . . . ?
C109 C110 C113 F11 19.8(6) . . . . ?
C109 C108 C112 F2 -113.3(4) . . . . ?
C109 C108 C112 F3 128.0(4) . . . . ?
C109 C108 C112 F1 7.5(5) . . . . ?
C47 C46 C51 C53 165.7(3) . . . . ?
C47 C46 C51 C50 -7.3(4) . . . . ?
C47 C48 C49 C50 -2.9(6) . . . . ?
C85 C84 C83 C82 -2.4(5) . . . . ?
C85 C84 C89 F14 47.6(5) . . . . ?
C85 C84 C89 F13 171.0(4) . . . . ?
C85 C84 C89 F15 -67.8(5) . . . . ?
C85 C86 C88 F5 -7.1(5) . . . . ?
C85 C86 C88 F4 112.5(4) . . . . ?
C85 C86 C88 F6 -128.7(4) . . . . ?
C63 C62 C61 C60 0.1(5) . . . . ?
C14 O2 C13 O1 2.2(4) . . . . ?
C14 O2 C13 C5 -171.7(2) . . . . ?
C53 C51 C50 C49 -171.6(3) . . . . ?
C113 C110 C109 C108 -178.6(3) . . . . ?
C1 P1 C6 C5 -33.2(3) . . . . ?
C1 P1 C6 C7 147.1(2) . . . . ?
C1 P2 C3 C5 -17.1(3) . . . . ?
C1 P2 C3 C4 167.4(2) . . . . ?
C65 C63 C62 C61 -175.6(3) . . . . ?
C100 C99 C98 C103 0.6(5) . . . . ?
C100 C99 C98 B1 173.4(3) . . . . ?
C56 C47 C48 C49 172.4(4) . . . . ?
C96 C94 C93 C92 178.3(3) . . . . ?
C96 C94 C95 C90 -177.4(3) . . . . ?
C2 N1 C20 C21 57.7(6) . . . . ?
C2 N1 C20 C25 -132.3(4) . . . . ?
C2 N1 C18 C19 0.7(5) . . . . ?
C2 N2 C32 C37 89.0(5) . . . . ?
C2 N2 C32 C33 -101.2(5) . . . . ?
C2 N2 C19 C18 4.4(5) . . . . ?
C101 C102 C105 F24 -110.5(5) . . . . ?
C101 C102 C105 F23 12.7(6) . . . . ?
C101 C102 C105 F22 132.7(4) . . . . ?
C101 C100 C104 F25 7.5(6) . . . . ?
C101 C100 C104 F30 135.3(4) . . . . ?
C101 C100 C104 F28 -115.4(5) . . . . ?
C101 C100 C104 F27 -72.5(8) . . . . ?
C101 C100 C104 F26 41.8(6) . . . . ?
C101 C100 C104 F29 175.4(9) . . . . ?
C20 N1 C2 N2 -148.8(4) . . . . ?
C20 N1 C2 C1 33.9(7) . . . . ?
C20 N1 C18 C19 156.0(4) . . . . ?
C20 C21 C22 C23 -0.3(5) . . . . ?
C20 C25 C27 C28 123.8(5) . . . . ?
C20 C25 C27 C26 -110.3(5) . . . . ?
C11 C7 C8 C9 5.2(6) . . . . ?
C30 C21 C22 C23 178.2(3) . . . . ?
C21 C20 C25 C24 1.1(6) . . . . ?
C21 C20 C25 C27 -178.1(4) . . . . ?
C21 C22 C23 C24 0.9(5) . . . . ?
C112 C108 C109 C110 179.2(3) . . . . ?
C50 C51 C53 C52 77.2(4) . . . . ?
C50 C51 C53 C54 -44.8(4) . . . . ?
C62 C63 C65 C66 64.1(4) . . . . ?
C62 C63 C65 C64 -59.4(4) . . . . ?
C37 C32 C33 C34 -2.7(5) . . . . ?
C37 C32 C33 C42 175.7(3) . . . . ?
C37 C36 C35 C34 -1.0(6) . . . . ?
C22 C23 C24 C25 -0.4(6) . . . . ?
C32 N2 C2 N1 178.9(4) . . . . ?
C32 N2 C2 C1 -3.9(7) . . . . ?
C32 N2 C19 C18 -178.1(4) . . . . ?
C32 C37 C36 C35 0.4(6) . . . . ?
C32 C37 C39 C40 -114.5(4) . . . . ?
C32 C37 C39 C38 122.3(4) . . . . ?
C32 C33 C34 C35 2.1(6) . . . . ?
C32 C33 C42 C41 -123.4(4) . . . . ?
C32 C33 C42 C43 111.4(4) . . . . ?
C33 C34 C35 C36 -0.3(6) . . . . ?
C23 C24 C25 C20 -0.5(6) . . . . ?
C23 C24 C25 C27 178.7(4) . . . . ?
C8 C7 C11 C12 -4.8(5) . . . . ?
C88 C86 C85 C84 -179.4(3) . . . . ?
C89 C84 C83 C82 176.7(3) . . . . ?
C89 C84 C85 C86 -178.1(3) . . . . ?
C31 C30 C21 C20 -121.2(3) . . . . ?
C31 C30 C21 C22 60.4(4) . . . . ?
C24 C25 C27 C28 -55.4(6) . . . . ?
C24 C25 C27 C26 70.5(6) . . . . ?
C12 C10 C9 C8 -1.6(7) . . . . ?
C48 C47 C56 C57 -101.2(4) . . . . ?
C48 C47 C56 C55 19.9(5) . . . . ?
B1 C106 C107 C108 175.2(3) . . . . ?
B1 C106 C111 C110 -174.4(3) . . . . ?
B1 C90 C95 C94 -174.1(2) . . . . ?
B1 C82 C83 C84 176.4(3) . . . . ?
B1 C82 C87 C86 -174.9(3) . . . . ?
B1 C98 C103 C102 -173.0(3) . . . . ?
C25 C20 C21 C30 -179.1(3) . . . . ?
C25 C20 C21 C22 -0.7(5) . . . . ?
C36 C37 C32 N2 170.8(3) . . . . ?
C36 C37 C32 C33 1.5(5) . . . . ?
C36 C37 C39 C40 66.7(5) . . . . ?
C36 C37 C39 C38 -56.5(5) . . . . ?
C9 C10 C12 C11 2.1(7) . . . . ?
C34 C33 C42 C41 55.1(5) . . . . ?
C34 C33 C42 C43 -70.1(5) . . . . ?
C42 C33 C34 C35 -176.4(4) . . . . ?
C105 C102 C101 C100 179.2(4) . . . . ?
C39 C37 C32 N2 -8.1(5) . . . . ?
C39 C37 C32 C33 -177.3(3) . . . . ?
C39 C37 C36 C35 179.2(4) . . . . ?
C19 N2 C2 N1 -4.1(5) . . . . ?
C19 N2 C2 C1 173.0(4) . . . . ?
C19 N2 C32 C37 -87.8(5) . . . . ?
C19 N2 C32 C33 82.0(4) . . . . ?
C104 C100 C101 C102 -178.2(3) . . . . ?
C29 C30 C21 C20 113.5(4) . . . . ?
C29 C30 C21 C22 -65.0(4) . . . . ?
C18 N1 C2 N2 2.1(5) . . . . ?
C18 N1 C2 C1 -175.3(4) . . . . ?
C18 N1 C20 C21 -92.5(4) . . . . ?
C18 N1 C20 C25 77.5(5) . . . . ?
C70 C75 C74 C73 0.0 . . . . ?
C75 C70 C71 C72 0.0 . . . . ?
C75 C74 C73 C72 0.0 . . . . ?
C74 C73 C72 C71 0.0 . . . . ?
C73 C72 C71 C70 0.0 . . . . ?
C71 C70 C75 C74 0.0 . . . . ?
C76 C81 C80 C79 0.0 . . . . ?
C81 C76 C77 C78 0.0 . . . . ?
C81 C80 C79 C78 0.0 . . . . ?
C80 C79 C78 C77 0.0 . . . . ?
C79 C78 C77 C76 0.0 . . . . ?
C77 C76 C81 C80 0.0 . . . . ?
